data_1550983
loop_
_publ_author_name
'Kiernicki, John J.'
'Shanahan, James P.'
'Zeller, Matthias'
'Szymczak, Nathaniel K.'

_publ_section_title
;
 Tuning ligand field strength with pendent Lewis acids: access to high
 spin iron hydrides
;
_journal_name_full 'Chemical Science'
_journal_paper_doi 10.1039/C9SC00561G
_journal_year 2019
_chemical_formula_moiety 'C18 H36 K N2 O6, C41 H65 B2 Fe N5'
_chemical_formula_sum 'C59 H101 B2 Fe K N7 O6'
_chemical_formula_weight 1121.03
_chemical_properties_physical Air-sensitive,Moisture-sensitive,Hygroscopic
_space_group_crystal_system triclinic
_space_group_IT_number 2
_space_group_name_Hall '-P 1'
_space_group_name_H-M_alt 'P -1'
_symmetry_space_group_name_Hall '-P 1'
_symmetry_space_group_name_H-M 'P -1'
_atom_sites_solution_hydrogens geom
_atom_sites_solution_primary direct
_atom_sites_solution_secondary difmap
_audit_creation_method SHELXL-2017/1
_audit_update_record
;
2018-12-10 deposited with the CCDC.    2019-04-26 downloaded from the CCDC.
;
_cell_angle_alpha 67.321(5)
_cell_angle_beta 71.202(5)
_cell_angle_gamma 89.815(4)
_cell_formula_units_Z 4
_cell_length_a 19.503(3)
_cell_length_b 21.623(3)
_cell_length_c 22.147(4)
_cell_measurement_reflns_used 9879
_cell_measurement_temperature 150(2)
_cell_measurement_theta_max 27.9829
_cell_measurement_theta_min 2.9857
_cell_volume 8079(2)
_computing_cell_refinement 'SAINT V8.37A (Bruker, 2016)'
_computing_data_collection 'Apex3 v2016.9-0 (Bruker, 2016)'
_computing_data_reduction 'SAINT V8.37A (Bruker, 2016)'
_computing_structure_refinement
;  
SHELXL-2017/1 (Sheldrick, 2015, 2017), 
SHELXLE Rev859 (H\"ubschle et al., 2011)
;
_computing_structure_solution 'SHELXS-97 (Sheldrick, 2008)'
_diffrn_ambient_temperature 150(2)
_diffrn_measured_fraction_theta_full 0.998
_diffrn_measured_fraction_theta_max 0.939
_diffrn_measurement_device_type 'Bruker AXS D8 Quest CMOS diffractometer'
_diffrn_measurement_method 'omega and phi scans'
_diffrn_radiation_monochromator 'Triumph curved graphite crystal'
_diffrn_radiation_type MoK\a
_diffrn_radiation_wavelength 0.71073
_diffrn_reflns_av_R_equivalents 0.0528
_diffrn_reflns_av_unetI/netI 0.1100
_diffrn_reflns_Laue_measured_fraction_full 0.998
_diffrn_reflns_Laue_measured_fraction_max 0.939
_diffrn_reflns_limit_h_max 25
_diffrn_reflns_limit_h_min -26
_diffrn_reflns_limit_k_max 28
_diffrn_reflns_limit_k_min -28
_diffrn_reflns_limit_l_max 29
_diffrn_reflns_limit_l_min -29
_diffrn_reflns_number 70366
_diffrn_reflns_point_group_measured_fraction_full 0.998
_diffrn_reflns_point_group_measured_fraction_max 0.939
_diffrn_reflns_theta_full 25.242
_diffrn_reflns_theta_max 28.864
_diffrn_reflns_theta_min 2.488
_diffrn_source 'sealed tube X-ray source'
_exptl_absorpt_coefficient_mu 0.279
_exptl_absorpt_correction_T_max 0.5633
_exptl_absorpt_correction_T_min 0.4459
_exptl_absorpt_correction_type multi-scan
_exptl_absorpt_process_details
;
SADABS 2016/2: Krause, L., Herbst-Irmer, R., Sheldrick G.M. & Stalke D.
(2015). J. Appl. Cryst. 48 3-10.
;
_exptl_crystal_colour black
_exptl_crystal_density_diffrn 0.922
_exptl_crystal_description plate
_exptl_crystal_F_000 2428
_exptl_crystal_recrystallization_method 'Re-crystallisation from solvent'
_exptl_crystal_size_max 0.390
_exptl_crystal_size_mid 0.220
_exptl_crystal_size_min 0.060
_refine_diff_density_max 1.124
_refine_diff_density_min -0.523
_refine_diff_density_rms 0.121
_refine_ls_extinction_coef 0.043(2)
_refine_ls_extinction_expression Fc^*^=kFc[1+0.001xFc^2^\l^3^/sin(2\q)]^-1/4^
_refine_ls_extinction_method 'SHELXL-2017/1 (Sheldrick 2017)'
_refine_ls_goodness_of_fit_ref 1.069
_refine_ls_hydrogen_treatment constr
_refine_ls_matrix_type full
_refine_ls_number_parameters 2089
_refine_ls_number_reflns 70366
_refine_ls_number_restraints 3477
_refine_ls_restrained_S_all 1.059
_refine_ls_R_factor_all 0.1805
_refine_ls_R_factor_gt 0.1316
_refine_ls_shift/su_max 0.007
_refine_ls_shift/su_mean 0.000
_refine_ls_structure_factor_coef Fsqd
_refine_ls_weighting_details 'w=1/[\s^2^(Fo^2^)+(0.2025P)^2^+20.2700P] where P=(Fo^2^+2Fc^2^)/3'
_refine_ls_weighting_scheme calc
_refine_ls_wR_factor_gt 0.3677
_refine_ls_wR_factor_ref 0.4104
_reflns_Friedel_coverage 0.000
_reflns_number_gt 41234
_reflns_number_total 70366
_reflns_threshold_expression 'I > 2\s(I)'
_cod_data_source_file c9sc00561g2.cif
_cod_data_source_block jk2200_0m_5_sq
_cod_database_code 1550983
_shelx_shelxl_version_number 2017/1
_shelx_space_group_comment
;
The symmetry employed for this shelxl refinement is uniquely defined
by the following loop, which should always be used as a source of
symmetry information in preference to the above space-group names.
They are only intended as comments.
;
_shelx_estimated_absorpt_t_min 0.899
_shelx_estimated_absorpt_t_max 0.983

loop_
_space_group_symop_operation_xyz
'x, y, z'
'-x, -y, -z'

loop_
_atom_site_label
_atom_site_type_symbol
_atom_site_fract_x
_atom_site_fract_y
_atom_site_fract_z
_atom_site_U_iso_or_equiv
_atom_site_adp_type
_atom_site_occupancy
_atom_site_site_symmetry_order
_atom_site_calc_flag
_atom_site_refinement_flags_posn
_atom_site_refinement_flags_adp
_atom_site_refinement_flags_occupancy
_atom_site_disorder_assembly
_atom_site_disorder_group
Fe1A Fe 0.83569(5) 0.62530(4) 0.17551(6) 0.0517(3) Uani 1 1 d . . . . .
K1A K 0.47216(8) 0.51120(8) 0.16737(10) 0.0646(5) Uani 1 1 d . . . . .
N1A N 0.7861(3) 0.7069(3) 0.1398(3) 0.0569(15) Uani 1 1 d . . . . .
N2A N 0.7871(3) 0.6495(3) 0.2645(3) 0.0565(15) Uani 1 1 d . . . . .
N3A N 0.7823(3) 0.6244(3) 0.3300(3) 0.0559(14) Uani 1 1 d . . . . .
N4A N 0.8577(3) 0.6460(3) 0.0674(3) 0.0568(15) Uani 1 1 d . . . . .
N5A N 0.8904(3) 0.6159(3) 0.0239(3) 0.0521(13) Uani 1 1 d . . . . .
C1A C 0.7505(4) 0.7371(3) 0.1827(4) 0.0543(17) Uani 1 1 d . . . . .
C2A C 0.7159(4) 0.7939(4) 0.1606(5) 0.068(2) Uani 1 1 d . . . . .
H2A H 0.693146 0.814447 0.191543 0.082 Uiso 1 1 calc R U . . .
C3A C 0.7151(4) 0.8212(3) 0.0898(5) 0.066(2) Uani 1 1 d . . . . .
H3A H 0.691906 0.859639 0.072694 0.079 Uiso 1 1 calc R U . . .
C4A C 0.7509(4) 0.7872(3) 0.0479(4) 0.0578(18) Uani 1 1 d . . . . .
H4A H 0.751534 0.802596 0.001330 0.069 Uiso 1 1 calc R U . . .
C5A C 0.7847(3) 0.7327(3) 0.0730(4) 0.0485(16) Uani 1 1 d . . . . .
C6A C 0.7529(4) 0.7053(3) 0.2515(4) 0.0582(18) Uani 1 1 d . . . . .
C7A C 0.7298(4) 0.7179(4) 0.3124(5) 0.069(2) Uani 1 1 d . . . . .
H7A H 0.706011 0.754845 0.317770 0.083 Uiso 1 1 calc R U . . .
C8A C 0.7483(4) 0.6665(4) 0.3630(4) 0.065(2) Uani 1 1 d . . . . .
C9A C 0.7425(5) 0.6590(4) 0.4346(5) 0.076(2) Uani 1 1 d . . . . .
C10A C 0.7036(7) 0.7140(5) 0.4504(5) 0.106(4) Uani 1 1 d . . . . .
H10A H 0.727019 0.758038 0.412434 0.159 Uiso 1 1 calc R U . . .
H10B H 0.706012 0.713081 0.494236 0.159 Uiso 1 1 calc R U . . .
H10C H 0.652302 0.706737 0.454814 0.159 Uiso 1 1 calc R U . . .
C11A C 0.6995(7) 0.5901(5) 0.4944(5) 0.114(4) Uani 1 1 d . . . . .
H11A H 0.657002 0.577595 0.485004 0.170 Uiso 1 1 calc R U . . .
H11B H 0.683099 0.594644 0.539040 0.170 Uiso 1 1 calc R U . . .
H11C H 0.731575 0.554897 0.496597 0.170 Uiso 1 1 calc R U . . .
C12A C 0.8194(6) 0.6663(6) 0.4394(6) 0.101(3) Uani 1 1 d . . . . .
H12A H 0.844437 0.628319 0.434072 0.152 Uiso 1 1 calc R U . . .
H12B H 0.814461 0.666153 0.484899 0.152 Uiso 1 1 calc R U . . .
H12C H 0.847962 0.708917 0.402237 0.152 Uiso 1 1 calc R U . . .
C13A C 0.8025(5) 0.5546(4) 0.3651(5) 0.092(3) Uani 1 1 d . . . . .
H13A H 0.813408 0.550647 0.406983 0.111 Uiso 1 1 calc R U . . .
H13B H 0.845703 0.545726 0.332493 0.111 Uiso 1 1 calc R U . . .
C14A C 0.7318(6) 0.5031(5) 0.3860(6) 0.091(3) Uani 1 1 d . . . . .
H14A H 0.742095 0.456724 0.409592 0.110 Uiso 1 1 calc R U . . .
H14B H 0.691227 0.511899 0.420968 0.110 Uiso 1 1 calc R U . . .
C15A C 0.7048(5) 0.5033(4) 0.3305(5) 0.079(2) Uani 1 1 d . . . . .
H15A H 0.693760 0.549463 0.307592 0.095 Uiso 1 1 calc R U . . .
H15B H 0.657771 0.472714 0.353786 0.095 Uiso 1 1 calc R U . . .
C16A C 0.8017(5) 0.4219(4) 0.2913(5) 0.077(2) Uani 1 1 d . . . . .
H16A H 0.830668 0.432632 0.316791 0.092 Uiso 1 1 calc R U . . .
C17A C 0.7457(5) 0.3567(4) 0.3436(5) 0.082(2) Uani 1 1 d . . . . .
H17A H 0.719983 0.362560 0.387132 0.099 Uiso 1 1 calc R U . . .
H17B H 0.773163 0.317852 0.355405 0.099 Uiso 1 1 calc R U . . .
C18A C 0.6869(5) 0.3393(5) 0.3155(5) 0.093(3) Uani 1 1 d . . . . .
H18A H 0.709090 0.315405 0.285292 0.112 Uiso 1 1 calc R U . . .
H18B H 0.645602 0.307734 0.355737 0.112 Uiso 1 1 calc R U . . .
C19A C 0.6579(5) 0.3982(4) 0.2757(6) 0.089(3) Uani 1 1 d . . . . .
H19A H 0.618553 0.409479 0.309642 0.106 Uiso 1 1 calc R U . . .
H19B H 0.635008 0.384369 0.248173 0.106 Uiso 1 1 calc R U . . .
C20A C 0.7124(4) 0.4642(4) 0.2250(6) 0.086(3) Uani 1 1 d . . . . .
H20A H 0.683361 0.501531 0.209300 0.104 Uiso 1 1 calc R U . . .
C21A C 0.7659(4) 0.4589(4) 0.1611(5) 0.074(2) Uani 1 1 d . . . . .
H21A H 0.792108 0.504762 0.128259 0.089 Uiso 1 1 calc R U . . .
H21B H 0.737773 0.443911 0.137942 0.089 Uiso 1 1 calc R U . . .
C22A C 0.8249(4) 0.4093(4) 0.1740(4) 0.069(2) Uani 1 1 d . . . . .
H22A H 0.802570 0.362129 0.190186 0.083 Uiso 1 1 calc R U . . .
H22B H 0.866182 0.420616 0.129565 0.083 Uiso 1 1 calc R U . . .
C23A C 0.8537(5) 0.4154(4) 0.2289(5) 0.076(2) Uani 1 1 d . . . . .
H23A H 0.877791 0.375010 0.245555 0.091 Uiso 1 1 calc R U . . .
H23B H 0.892116 0.455190 0.204722 0.091 Uiso 1 1 calc R U . . .
C24A C 0.8225(3) 0.6932(3) 0.0345(4) 0.0524(17) Uani 1 1 d . . . . .
C25A C 0.8319(3) 0.6943(3) -0.0302(4) 0.0531(17) Uani 1 1 d . . . . .
H25A H 0.812668 0.723236 -0.063665 0.064 Uiso 1 1 calc R U . . .
C26A C 0.8746(3) 0.6453(3) -0.0367(4) 0.0542(17) Uani 1 1 d . . . . .
C27A C 0.8959(4) 0.6171(4) -0.0938(5) 0.065(2) Uani 1 1 d . . . . .
C28A C 0.8660(5) 0.6604(5) -0.1498(5) 0.091(3) Uani 1 1 d . . . . .
H28A H 0.889814 0.707305 -0.170545 0.136 Uiso 1 1 calc R U . . .
H28B H 0.813121 0.658876 -0.128780 0.136 Uiso 1 1 calc R U . . .
H28C H 0.875879 0.642953 -0.186097 0.136 Uiso 1 1 calc R U . . .
C29A C 0.9773(4) 0.6188(5) -0.1245(5) 0.079(2) Uani 1 1 d . . . . .
H29A H 0.988407 0.607094 -0.164889 0.118 Uiso 1 1 calc R U . . .
H29B H 0.994336 0.585975 -0.089273 0.118 Uiso 1 1 calc R U . . .
H29C H 1.002005 0.664235 -0.139219 0.118 Uiso 1 1 calc R U . . .
C30A C 0.8580(5) 0.5434(4) -0.0616(6) 0.086(3) Uani 1 1 d . . . . .
H30A H 0.805065 0.543000 -0.049841 0.129 Uiso 1 1 calc R U . . .
H30B H 0.868834 0.517333 -0.019286 0.129 Uiso 1 1 calc R U . . .
H30C H 0.876254 0.523060 -0.095419 0.129 Uiso 1 1 calc R U . . .
C31A C 0.9439(4) 0.5724(4) 0.0445(5) 0.071(2) Uani 1 1 d . . . . .
H31A H 0.950267 0.539768 0.022422 0.086 Uiso 1 1 calc R U . . .
H31B H 0.924748 0.546306 0.095730 0.086 Uiso 1 1 calc R U . . .
C32A C 1.0175(4) 0.6119(4) 0.0240(5) 0.073(2) Uani 1 1 d . . . . .
H32A H 1.035752 0.637504 -0.027361 0.087 Uiso 1 1 calc R U . . .
H32B H 1.051639 0.578881 0.035066 0.087 Uiso 1 1 calc R U . . .
C33A C 1.0224(4) 0.6623(4) 0.0571(5) 0.070(2) Uani 1 1 d . . . . .
H33A H 0.992465 0.698176 0.041575 0.083 Uiso 1 1 calc R U . . .
H33B H 1.073755 0.684185 0.037195 0.083 Uiso 1 1 calc R U . . .
C34A C 1.0346(4) 0.5653(3) 0.1773(4) 0.0603(19) Uani 1 1 d . . . . .
H34A H 1.022028 0.530168 0.162187 0.072 Uiso 1 1 calc R U . . .
C35A C 1.0016(5) 0.5376(4) 0.2559(5) 0.079(3) Uani 1 1 d . . . . .
H35A H 1.028528 0.500492 0.275163 0.095 Uiso 1 1 calc R U . . .
H35B H 0.950575 0.517200 0.269811 0.095 Uiso 1 1 calc R U . . .
C36A C 1.0000(5) 0.5868(4) 0.2922(5) 0.086(3) Uani 1 1 d . . . . .
H36A H 1.047882 0.591479 0.297745 0.103 Uiso 1 1 calc R U . . .
H36B H 0.962161 0.567120 0.339419 0.103 Uiso 1 1 calc R U . . .
C37A C 0.9834(5) 0.6591(4) 0.2498(5) 0.081(2) Uani 1 1 d . . . . .
H37A H 0.929785 0.657693 0.261711 0.097 Uiso 1 1 calc R U . . .
H37B H 1.000139 0.691834 0.265129 0.097 Uiso 1 1 calc R U . . .
C38A C 1.0199(4) 0.6860(4) 0.1685(5) 0.075(2) Uani 1 1 d . . . . .
H38A H 0.998805 0.728033 0.148114 0.090 Uiso 1 1 calc R U . . .
C39A C 1.1033(4) 0.7063(4) 0.1424(5) 0.068(2) Uani 1 1 d . . . . .
H39A H 1.121037 0.732502 0.091183 0.082 Uiso 1 1 calc R U . . .
H39B H 1.113834 0.736178 0.163678 0.082 Uiso 1 1 calc R U . . .
C40A C 1.1456(4) 0.6455(4) 0.1596(4) 0.073(2) Uani 1 1 d . . . . .
H40A H 1.142636 0.630057 0.208801 0.088 Uiso 1 1 calc R U . . .
H40B H 1.197784 0.660626 0.129858 0.088 Uiso 1 1 calc R U . . .
C41A C 1.1172(4) 0.5831(4) 0.1489(6) 0.079(3) Uani 1 1 d . . . . .
H41A H 1.135165 0.593381 0.098395 0.095 Uiso 1 1 calc R U . . .
H41B H 1.138653 0.543044 0.172077 0.095 Uiso 1 1 calc R U . . .
B1A B 0.7542(6) 0.4823(5) 0.2699(6) 0.076(3) Uani 1 1 d . . . . .
H1A H 0.790655 0.523199 0.235900 0.091 Uiso 1 1 calc R U . . .
B2A B 0.9967(5) 0.6334(4) 0.1433(6) 0.072(3) Uani 1 1 d . . . . .
H2A1 H 0.942310 0.621451 0.163854 0.087 Uiso 1 1 calc R U . . .
N6A N 0.3802(5) 0.3810(3) 0.2103(5) 0.077(2) Uani 0.839(5) 1 d D U P A 1
N7A N 0.5624(4) 0.6377(3) 0.1216(4) 0.0672(18) Uani 0.839(5) 1 d D U P A 1
O1A O 0.4130(4) 0.4237(3) 0.3108(4) 0.0707(17) Uani 0.839(5) 1 d D U P A 1
O2A O 0.5267(4) 0.5312(3) 0.2601(4) 0.0769(19) Uani 0.839(5) 1 d D U P A 1
O3A O 0.5275(4) 0.4163(4) 0.1125(4) 0.0853(19) Uani 0.839(5) 1 d D U P A 1
O4A O 0.5999(3) 0.5485(4) 0.0483(4) 0.0854(19) Uani 0.839(5) 1 d D U P A 1
O5A O 0.3415(4) 0.5102(3) 0.1352(5) 0.079(2) Uani 0.839(5) 1 d D U P A 1
O6A O 0.4101(3) 0.6308(3) 0.1267(4) 0.0672(18) Uani 0.839(5) 1 d D U P A 1
C42A C 0.3378(6) 0.3567(5) 0.2855(6) 0.086(3) Uani 0.839(5) 1 d D U P A 1
H42A H 0.313678 0.309975 0.302468 0.104 Uiso 0.839(5) 1 calc R U P A 1
H42B H 0.298956 0.385503 0.292292 0.104 Uiso 0.839(5) 1 calc R U P A 1
C43A C 0.3834(6) 0.3571(4) 0.3292(5) 0.082(3) Uani 0.839(5) 1 d D U P A 1
H43A H 0.352536 0.336783 0.379269 0.098 Uiso 0.839(5) 1 calc R U P A 1
H43B H 0.423380 0.329556 0.321842 0.098 Uiso 0.839(5) 1 calc R U P A 1
C44A C 0.4597(6) 0.4244(5) 0.3471(6) 0.075(2) Uani 0.839(5) 1 d D U P A 1
H44A H 0.501578 0.400603 0.333554 0.090 Uiso 0.839(5) 1 calc R U P A 1
H44B H 0.433046 0.399707 0.397775 0.090 Uiso 0.839(5) 1 calc R U P A 1
C45A C 0.4880(7) 0.4959(5) 0.3321(6) 0.078(2) Uani 0.839(5) 1 d D U P A 1
H45A H 0.446531 0.519487 0.347128 0.093 Uiso 0.839(5) 1 calc R U P A 1
H45B H 0.520682 0.494585 0.358625 0.093 Uiso 0.839(5) 1 calc R U P A 1
C46A C 0.5590(6) 0.5967(4) 0.2448(5) 0.075(2) Uani 0.839(5) 1 d D U P A 1
H46A H 0.589175 0.592763 0.274122 0.090 Uiso 0.839(5) 1 calc R U P A 1
H46B H 0.520051 0.624098 0.256131 0.090 Uiso 0.839(5) 1 calc R U P A 1
C47A C 0.6058(5) 0.6314(5) 0.1693(5) 0.073(2) Uani 0.839(5) 1 d D U P A 1
H47A H 0.646553 0.605385 0.158872 0.088 Uiso 0.839(5) 1 calc R U P A 1
H47B H 0.627055 0.677040 0.159909 0.088 Uiso 0.839(5) 1 calc R U P A 1
C48A C 0.4282(6) 0.3322(4) 0.1951(6) 0.082(2) Uani 0.839(5) 1 d D U P A 1
H48A H 0.453912 0.317146 0.229186 0.099 Uiso 0.839(5) 1 calc R U P A 1
H48B H 0.397456 0.291981 0.202066 0.099 Uiso 0.839(5) 1 calc R U P A 1
C49A C 0.4829(6) 0.3583(5) 0.1245(6) 0.086(3) Uani 0.839(5) 1 d D U P A 1
H49A H 0.513675 0.322937 0.118954 0.103 Uiso 0.839(5) 1 calc R U P A 1
H49B H 0.458056 0.370075 0.089741 0.103 Uiso 0.839(5) 1 calc R U P A 1
C50A C 0.5824(6) 0.4450(6) 0.0438(7) 0.094(3) Uani 0.839(5) 1 d D U P A 1
H50A H 0.559034 0.467068 0.008721 0.113 Uiso 0.839(5) 1 calc R U P A 1
H50B H 0.607439 0.408654 0.032956 0.113 Uiso 0.839(5) 1 calc R U P A 1
C51A C 0.6354(6) 0.4942(6) 0.0402(7) 0.094(3) Uani 0.839(5) 1 d D U P A 1
H51A H 0.656095 0.473374 0.077614 0.113 Uiso 0.839(5) 1 calc R U P A 1
H51B H 0.675840 0.510426 -0.005378 0.113 Uiso 0.839(5) 1 calc R U P A 1
C52A C 0.6528(6) 0.6007(6) 0.0379(6) 0.093(3) Uani 0.839(5) 1 d D U P A 1
H52A H 0.688550 0.617783 -0.010301 0.111 Uiso 0.839(5) 1 calc R U P A 1
H52B H 0.679596 0.582448 0.070728 0.111 Uiso 0.839(5) 1 calc R U P A 1
C53A C 0.6134(5) 0.6581(5) 0.0504(6) 0.081(3) Uani 0.839(5) 1 d D U P A 1
H53A H 0.650234 0.695676 0.039935 0.097 Uiso 0.839(5) 1 calc R U P A 1
H53B H 0.586311 0.675371 0.017652 0.097 Uiso 0.839(5) 1 calc R U P A 1
C54A C 0.3278(5) 0.3914(5) 0.1730(6) 0.080(2) Uani 0.839(5) 1 d D U P A 1
H54A H 0.291078 0.350328 0.196217 0.096 Uiso 0.839(5) 1 calc R U P A 1
H54B H 0.354487 0.396007 0.124868 0.096 Uiso 0.839(5) 1 calc R U P A 1
C55A C 0.2879(6) 0.4517(4) 0.1691(7) 0.080(3) Uani 0.839(5) 1 d D U P A 1
H55A H 0.254926 0.455170 0.142424 0.096 Uiso 0.839(5) 1 calc R U P A 1
H55B H 0.258202 0.447128 0.216626 0.096 Uiso 0.839(5) 1 calc R U P A 1
C56A C 0.3056(5) 0.5669(4) 0.1335(7) 0.085(3) Uani 0.839(5) 1 d D U P A 1
H56A H 0.280537 0.562677 0.181870 0.102 Uiso 0.839(5) 1 calc R U P A 1
H56B H 0.268055 0.568649 0.111906 0.102 Uiso 0.839(5) 1 calc R U P A 1
C57A C 0.3590(6) 0.6321(5) 0.0925(7) 0.073(3) Uani 0.839(5) 1 d D U P A 1
H57A H 0.385132 0.636351 0.044355 0.088 Uiso 0.839(5) 1 calc R U P A 1
H57B H 0.332235 0.671494 0.089948 0.088 Uiso 0.839(5) 1 calc R U P A 1
C58A C 0.4569(5) 0.6919(4) 0.0914(6) 0.077(2) Uani 0.839(5) 1 d D U P A 1
H58A H 0.428306 0.729535 0.092914 0.092 Uiso 0.839(5) 1 calc R U P A 1
H58B H 0.481229 0.699639 0.041852 0.092 Uiso 0.839(5) 1 calc R U P A 1
C59A C 0.5132(6) 0.6910(4) 0.1238(6) 0.077(2) Uani 0.839(5) 1 d D U P A 1
H59A H 0.488145 0.683782 0.173076 0.093 Uiso 0.839(5) 1 calc R U P A 1
H59B H 0.543685 0.735910 0.099505 0.093 Uiso 0.839(5) 1 calc R U P A 1
N6E N 0.4157(15) 0.3900(12) 0.1773(16) 0.082(4) Uani 0.161(5) 1 d D U P A 2
N7E N 0.5358(13) 0.6476(11) 0.1615(15) 0.069(4) Uani 0.161(5) 1 d D U P A 2
O1E O 0.416(2) 0.4112(13) 0.2986(13) 0.079(5) Uani 0.161(5) 1 d D U P A 2
O2E O 0.503(2) 0.5256(14) 0.2816(13) 0.078(5) Uani 0.161(5) 1 d D U P A 2
O3E O 0.5659(14) 0.4560(13) 0.0938(16) 0.090(4) Uani 0.161(5) 1 d D U P A 2
O4E O 0.6052(13) 0.5908(12) 0.0645(15) 0.087(4) Uani 0.161(5) 1 d D U P A 2
O5E O 0.3562(15) 0.5148(14) 0.121(2) 0.074(5) Uani 0.161(5) 1 d D U P A 2
O6E O 0.3911(15) 0.6303(13) 0.1436(19) 0.078(5) Uani 0.161(5) 1 d D U P A 2
C42E C 0.376(2) 0.342(2) 0.2498(17) 0.084(5) Uani 0.161(5) 1 d D U P A 2
H42I H 0.324363 0.349204 0.262996 0.101 Uiso 0.161(5) 1 calc R U P A 2
H42J H 0.377455 0.295088 0.251796 0.101 Uiso 0.161(5) 1 calc R U P A 2
C43E C 0.406(3) 0.3465(16) 0.301(2) 0.080(5) Uani 0.161(5) 1 d D U P A 2
H43I H 0.372303 0.316738 0.348324 0.096 Uiso 0.161(5) 1 calc R U P A 2
H43J H 0.453403 0.328985 0.294068 0.096 Uiso 0.161(5) 1 calc R U P A 2
C44E C 0.444(3) 0.4060(18) 0.350(2) 0.076(5) Uani 0.161(5) 1 d D U P A 2
H44I H 0.486986 0.381035 0.345723 0.091 Uiso 0.161(5) 1 calc R U P A 2
H44J H 0.406762 0.379685 0.396778 0.091 Uiso 0.161(5) 1 calc R U P A 2
C45E C 0.467(3) 0.473(2) 0.3466(18) 0.078(5) Uani 0.161(5) 1 d D U P A 2
H45I H 0.422665 0.489260 0.369963 0.093 Uiso 0.161(5) 1 calc R U P A 2
H45J H 0.499250 0.466796 0.374593 0.093 Uiso 0.161(5) 1 calc R U P A 2
C46E C 0.535(3) 0.5826(18) 0.284(2) 0.080(5) Uani 0.161(5) 1 d D U P A 2
H46I H 0.568478 0.568233 0.310216 0.096 Uiso 0.161(5) 1 calc R U P A 2
H46J H 0.495907 0.602551 0.308689 0.096 Uiso 0.161(5) 1 calc R U P A 2
C47E C 0.577(2) 0.636(2) 0.211(2) 0.075(5) Uani 0.161(5) 1 d D U P A 2
H47I H 0.586573 0.679616 0.214759 0.090 Uiso 0.161(5) 1 calc R U P A 2
H47J H 0.624769 0.622487 0.192144 0.090 Uiso 0.161(5) 1 calc R U P A 2
C48E C 0.4773(19) 0.3570(14) 0.150(2) 0.082(5) Uani 0.161(5) 1 d D U P A 2
H48I H 0.499827 0.336517 0.185802 0.098 Uiso 0.161(5) 1 calc R U P A 2
H48J H 0.457577 0.319814 0.141844 0.098 Uiso 0.161(5) 1 calc R U P A 2
C49E C 0.535(2) 0.4015(17) 0.084(2) 0.086(5) Uani 0.161(5) 1 d D U P A 2
H49I H 0.573988 0.374990 0.070436 0.103 Uiso 0.161(5) 1 calc R U P A 2
H49J H 0.514398 0.420114 0.046665 0.103 Uiso 0.161(5) 1 calc R U P A 2
C50E C 0.620(2) 0.5017(19) 0.0294(19) 0.093(5) Uani 0.161(5) 1 d D U P A 2
H50I H 0.596706 0.527492 -0.004519 0.112 Uiso 0.161(5) 1 calc R U P A 2
H50J H 0.655808 0.476506 0.008614 0.112 Uiso 0.161(5) 1 calc R U P A 2
C51E C 0.6567(18) 0.548(2) 0.048(3) 0.093(5) Uani 0.161(5) 1 d D U P A 2
H51I H 0.671128 0.521769 0.088678 0.112 Uiso 0.161(5) 1 calc R U P A 2
H51J H 0.701017 0.574908 0.008319 0.112 Uiso 0.161(5) 1 calc R U P A 2
C52E C 0.6447(17) 0.642(2) 0.072(3) 0.084(5) Uani 0.161(5) 1 d D U P A 2
H52I H 0.683872 0.669127 0.026863 0.101 Uiso 0.161(5) 1 calc R U P A 2
H52J H 0.667232 0.620703 0.107615 0.101 Uiso 0.161(5) 1 calc R U P A 2
C53E C 0.5905(19) 0.6858(16) 0.0929(18) 0.079(4) Uani 0.161(5) 1 d D U P A 2
H53I H 0.616515 0.724437 0.093835 0.094 Uiso 0.161(5) 1 calc R U P A 2
H53J H 0.565908 0.704013 0.058179 0.094 Uiso 0.161(5) 1 calc R U P A 2
C54E C 0.362(2) 0.3994(19) 0.140(3) 0.077(5) Uani 0.161(5) 1 d D U P A 2
H54I H 0.331502 0.355559 0.157717 0.092 Uiso 0.161(5) 1 calc R U P A 2
H54J H 0.389767 0.412643 0.089743 0.092 Uiso 0.161(5) 1 calc R U P A 2
C55E C 0.313(2) 0.4519(17) 0.148(4) 0.077(5) Uani 0.161(5) 1 d D U P A 2
H55I H 0.278650 0.454700 0.123600 0.092 Uiso 0.161(5) 1 calc R U P A 2
H55J H 0.285026 0.438955 0.198405 0.092 Uiso 0.161(5) 1 calc R U P A 2
C56E C 0.322(3) 0.5730(18) 0.105(4) 0.079(5) Uani 0.161(5) 1 d D U P A 2
H56I H 0.278195 0.568025 0.145495 0.094 Uiso 0.161(5) 1 calc R U P A 2
H56J H 0.304662 0.578022 0.065518 0.094 Uiso 0.161(5) 1 calc R U P A 2
C57E C 0.373(4) 0.636(2) 0.084(3) 0.074(5) Uani 0.161(5) 1 d D U P A 2
H57I H 0.418445 0.639884 0.045151 0.089 Uiso 0.161(5) 1 calc R U P A 2
H57J H 0.349717 0.676997 0.068778 0.089 Uiso 0.161(5) 1 calc R U P A 2
C58E C 0.425(3) 0.6909(16) 0.133(3) 0.073(5) Uani 0.161(5) 1 d D U P A 2
H58I H 0.387031 0.718816 0.145403 0.088 Uiso 0.161(5) 1 calc R U P A 2
H58J H 0.454302 0.715016 0.083120 0.088 Uiso 0.161(5) 1 calc R U P A 2
C59E C 0.4730(19) 0.6852(19) 0.174(2) 0.072(5) Uani 0.161(5) 1 d D U P A 2
H59I H 0.442661 0.663246 0.223955 0.086 Uiso 0.161(5) 1 calc R U P A 2
H59J H 0.492218 0.731542 0.164431 0.086 Uiso 0.161(5) 1 calc R U P A 2
Fe1B Fe 0.53600(5) 0.12671(4) 0.17418(5) 0.0497(3) Uani 1 1 d . . . . .
K1B K 0.09946(9) -0.01202(9) 0.82580(12) 0.0770(6) Uani 1 1 d . . . . .
N1B N 0.6110(3) 0.2083(3) 0.1384(3) 0.0551(14) Uani 1 1 d . . . . .
N2B N 0.5914(3) 0.1463(3) 0.0666(3) 0.0524(14) Uani 1 1 d . . . . .
N3B N 0.5920(3) 0.1154(2) 0.0241(3) 0.0477(12) Uani 1 1 d . . . . .
N4B N 0.5204(3) 0.1534(3) 0.2617(3) 0.0558(14) Uani 1 1 d . . . . .
N5B N 0.4770(3) 0.1294(3) 0.3287(3) 0.0582(15) Uani 1 1 d . . . . .
C1B C 0.6618(4) 0.2330(3) 0.0713(4) 0.0500(16) Uani 1 1 d . . . . .
C2B C 0.7151(4) 0.2878(3) 0.0440(5) 0.0583(18) Uani 1 1 d . . . . .
H2B H 0.748644 0.302590 -0.002466 0.070 Uiso 1 1 calc R U . . .
C3B C 0.7187(4) 0.3221(3) 0.0870(4) 0.0636(19) Uani 1 1 d . . . . .
H3B H 0.755192 0.359510 0.070491 0.076 Uiso 1 1 calc R U . . .
C4B C 0.6655(4) 0.2979(3) 0.1556(5) 0.065(2) Uani 1 1 d . . . . .
H4B H 0.664734 0.319936 0.185495 0.078 Uiso 1 1 calc R U . . .
C5B C 0.6145(4) 0.2411(3) 0.1784(4) 0.0562(18) Uani 1 1 d . . . . .
C6B C 0.6522(3) 0.1937(3) 0.0330(4) 0.0499(16) Uani 1 1 d . . . . .
C7B C 0.6889(3) 0.1934(3) -0.0313(4) 0.0512(16) Uani 1 1 d . . . . .
H7B H 0.731764 0.222767 -0.065710 0.061 Uiso 1 1 calc R U . . .
C8B C 0.6519(3) 0.1424(3) -0.0365(4) 0.0494(16) Uani 1 1 d . . . . .
C9B C 0.6735(3) 0.1140(4) -0.0924(4) 0.0585(18) Uani 1 1 d . . . . .
C10B C 0.7442(5) 0.1571(5) -0.1497(5) 0.088(3) Uani 1 1 d . . . . .
H10D H 0.733894 0.202560 -0.174448 0.132 Uiso 1 1 calc R U . . .
H10E H 0.763434 0.136044 -0.182603 0.132 Uiso 1 1 calc R U . . .
H10F H 0.780373 0.160371 -0.128540 0.132 Uiso 1 1 calc R U . . .
C11B C 0.6889(5) 0.0417(4) -0.0594(5) 0.077(2) Uani 1 1 d . . . . .
H11D H 0.705917 0.023606 -0.095170 0.115 Uiso 1 1 calc R U . . .
H11E H 0.644005 0.013504 -0.022760 0.115 Uiso 1 1 calc R U . . .
H11F H 0.726682 0.041473 -0.038942 0.115 Uiso 1 1 calc R U . . .
C12B C 0.6155(4) 0.1146(4) -0.1254(5) 0.073(2) Uani 1 1 d . . . . .
H12D H 0.596802 0.158222 -0.136043 0.109 Uiso 1 1 calc R U . . .
H12E H 0.575292 0.078104 -0.092750 0.109 Uiso 1 1 calc R U . . .
H12F H 0.637399 0.107889 -0.168552 0.109 Uiso 1 1 calc R U . . .
C13B C 0.5244(4) 0.0698(3) 0.0445(4) 0.0541(17) Uani 1 1 d . . . . .
H13C H 0.506451 0.043526 0.095672 0.065 Uiso 1 1 calc R U . . .
H13D H 0.536181 0.037390 0.022223 0.065 Uiso 1 1 calc R U . . .
C14B C 0.4642(4) 0.1072(4) 0.0240(4) 0.0599(18) Uani 1 1 d . . . . .
H14C H 0.422631 0.073271 0.036075 0.072 Uiso 1 1 calc R U . . .
H14D H 0.482494 0.132571 -0.027381 0.072 Uiso 1 1 calc R U . . .
C15B C 0.4348(4) 0.1580(3) 0.0581(4) 0.0600(19) Uani 1 1 d . . . . .
H15C H 0.398174 0.180647 0.038110 0.072 Uiso 1 1 calc R U . . .
H15D H 0.476038 0.193357 0.043338 0.072 Uiso 1 1 calc R U . . .
C16B C 0.3369(4) 0.0629(3) 0.1785(4) 0.0542(18) Uani 1 1 d . . . . .
H16B H 0.359438 0.027097 0.163705 0.065 Uiso 1 1 calc R U . . .
C17B C 0.2731(4) 0.0817(4) 0.1502(5) 0.066(2) Uani 1 1 d . . . . .
H17C H 0.291343 0.090707 0.099989 0.079 Uiso 1 1 calc R U . . .
H17D H 0.234371 0.042149 0.174467 0.079 Uiso 1 1 calc R U . . .
C18B C 0.2389(4) 0.1429(4) 0.1585(4) 0.064(2) Uani 1 1 d . . . . .
H18C H 0.209192 0.157829 0.128028 0.077 Uiso 1 1 calc R U . . .
H18D H 0.205268 0.128308 0.207336 0.077 Uiso 1 1 calc R U . . .
C19B C 0.2914(4) 0.2021(4) 0.1419(4) 0.0603(18) Uani 1 1 d . . . . .
H19C H 0.264150 0.232166 0.162297 0.072 Uiso 1 1 calc R U . . .
H19D H 0.311031 0.227753 0.090579 0.072 Uiso 1 1 calc R U . . .
C20B C 0.3558(4) 0.1851(3) 0.1678(4) 0.0558(18) Uani 1 1 d . . . . .
H20B H 0.391181 0.227454 0.146629 0.067 Uiso 1 1 calc R U . . .
C21B C 0.3338(4) 0.1581(4) 0.2478(5) 0.068(2) Uani 1 1 d . . . . .
H21C H 0.379078 0.157021 0.259154 0.082 Uiso 1 1 calc R U . . .
H21D H 0.305808 0.190775 0.263305 0.082 Uiso 1 1 calc R U . . .
C22B C 0.2888(4) 0.0884(4) 0.2902(4) 0.068(2) Uani 1 1 d . . . . .
H22C H 0.236830 0.092954 0.295683 0.082 Uiso 1 1 calc R U . . .
H22D H 0.292303 0.070390 0.337392 0.082 Uiso 1 1 calc R U . . .
C23B C 0.3134(4) 0.0356(4) 0.2566(5) 0.066(2) Uani 1 1 d . . . . .
H23C H 0.354403 0.015480 0.270612 0.079 Uiso 1 1 calc R U . . .
H23D H 0.272227 -0.001304 0.276697 0.079 Uiso 1 1 calc R U . . .
C24B C 0.5622(4) 0.2090(3) 0.2489(4) 0.0545(17) Uani 1 1 d . . . . .
C25B C 0.5417(4) 0.2226(4) 0.3090(4) 0.0621(19) Uani 1 1 d . . . . .
H25B H 0.561281 0.259699 0.314190 0.075 Uiso 1 1 calc R U . . .
C26B C 0.4876(4) 0.1710(4) 0.3585(4) 0.0627(19) Uani 1 1 d . . . . .
C27B C 0.4401(5) 0.1635(4) 0.4326(4) 0.071(2) Uani 1 1 d . . . . .
C28B C 0.4433(8) 0.0969(4) 0.4896(5) 0.106(4) Uani 1 1 d . . . . .
H28D H 0.492692 0.096142 0.491789 0.158 Uiso 1 1 calc R U . . .
H28E H 0.431101 0.059155 0.479044 0.158 Uiso 1 1 calc R U . . .
H28F H 0.408126 0.092423 0.534663 0.158 Uiso 1 1 calc R U . . .
C29B C 0.3609(5) 0.1679(5) 0.4376(5) 0.090(3) Uani 1 1 d . . . . .
H29D H 0.358243 0.208494 0.398716 0.135 Uiso 1 1 calc R U . . .
H29E H 0.332544 0.170252 0.481888 0.135 Uiso 1 1 calc R U . . .
H29F H 0.340760 0.127669 0.435335 0.135 Uiso 1 1 calc R U . . .
C30B C 0.4695(6) 0.2192(4) 0.4476(5) 0.087(3) Uani 1 1 d . . . . .
H30D H 0.517495 0.210919 0.451980 0.131 Uiso 1 1 calc R U . . .
H30E H 0.435662 0.219264 0.491260 0.131 Uiso 1 1 calc R U . . .
H30F H 0.474364 0.263137 0.409247 0.131 Uiso 1 1 calc R U . . .
C31B C 0.4408(4) 0.0602(3) 0.3578(4) 0.0640(19) Uani 1 1 d . . . . .
H31C H 0.426319 0.052230 0.322212 0.077 Uiso 1 1 calc R U . . .
H31D H 0.395934 0.053370 0.398156 0.077 Uiso 1 1 calc R U . . .
C32B C 0.4925(5) 0.0095(4) 0.3815(4) 0.075(2) Uani 1 1 d . . . . .
H32C H 0.505544 0.017917 0.417597 0.090 Uiso 1 1 calc R U . . .
H32D H 0.465161 -0.036745 0.403936 0.090 Uiso 1 1 calc R U . . .
C33B C 0.5620(5) 0.0111(4) 0.3257(5) 0.073(2) Uani 1 1 d . . . . .
H33C H 0.593186 -0.018326 0.348717 0.087 Uiso 1 1 calc R U . . .
H33D H 0.588235 0.057842 0.301977 0.087 Uiso 1 1 calc R U . . .
C34B C 0.6268(4) -0.0352(4) 0.2244(5) 0.066(2) Uani 1 1 d . . . . .
H34B H 0.667496 0.002424 0.206102 0.079 Uiso 1 1 calc R U . . .
C35B C 0.6462(5) -0.0968(4) 0.2732(5) 0.080(2) Uani 1 1 d . . . . .
H35C H 0.662332 -0.084083 0.305426 0.096 Uiso 1 1 calc R U . . .
H35D H 0.688154 -0.111915 0.245664 0.096 Uiso 1 1 calc R U . . .
C36B C 0.5828(6) -0.1579(4) 0.3177(5) 0.087(3) Uani 1 1 d . . . . .
H36C H 0.580790 -0.182598 0.288770 0.105 Uiso 1 1 calc R U . . .
H36D H 0.595009 -0.189236 0.357946 0.105 Uiso 1 1 calc R U . . .
C37B C 0.5096(6) -0.1397(4) 0.3444(5) 0.087(3) Uani 1 1 d . . . . .
H37C H 0.505295 -0.133053 0.387184 0.104 Uiso 1 1 calc R U . . .
H37D H 0.472694 -0.178475 0.357973 0.104 Uiso 1 1 calc R U . . .
C38B C 0.4901(5) -0.0749(4) 0.2928(4) 0.066(2) Uani 1 1 d . . . . .
H38B H 0.443278 -0.063445 0.318944 0.079 Uiso 1 1 calc R U . . .
C39B C 0.4804(4) -0.0849(4) 0.2300(5) 0.073(2) Uani 1 1 d . . . . .
H39C H 0.445342 -0.126435 0.248711 0.088 Uiso 1 1 calc R U . . .
H39D H 0.457777 -0.046399 0.205847 0.088 Uiso 1 1 calc R U . . .
C40B C 0.5503(4) -0.0906(4) 0.1751(4) 0.070(2) Uani 1 1 d . . . . .
H40C H 0.541412 -0.079493 0.130708 0.084 Uiso 1 1 calc R U . . .
H40D H 0.560757 -0.137936 0.191427 0.084 Uiso 1 1 calc R U . . .
C41B C 0.6177(4) -0.0429(4) 0.1616(5) 0.071(2) Uani 1 1 d . . . . .
H41C H 0.662130 -0.059179 0.138927 0.085 Uiso 1 1 calc R U . . .
H41D H 0.615953 0.002637 0.127670 0.085 Uiso 1 1 calc R U . . .
B1B B 0.3982(4) 0.1292(4) 0.1416(5) 0.060(2) Uani 1 1 d . . . . .
H1B H 0.438056 0.117579 0.161565 0.072 Uiso 1 1 calc R U . . .
B2B B 0.5541(5) -0.0129(4) 0.2649(5) 0.060(2) Uani 1 1 d . . . . .
H2B1 H 0.542501 0.026910 0.229453 0.072 Uiso 1 1 calc R U . . .
N6B N 0.1508(15) -0.1456(10) 0.8727(14) 0.082(4) Uani 0.194(4) 1 d D U P B 1
N7B N 0.0435(14) 0.1177(11) 0.8001(14) 0.093(4) Uani 0.194(4) 1 d D U P B 1
O1B O 0.0037(14) -0.1303(12) 0.8641(18) 0.075(4) Uani 0.194(4) 1 d D U P B 1
O2B O -0.0540(12) -0.0094(14) 0.8599(18) 0.087(4) Uani 0.194(4) 1 d D U P B 1
O3B O 0.1404(15) -0.0640(11) 0.9511(13) 0.085(4) Uani 0.194(4) 1 d D U P B 1
O4B O 0.1200(15) 0.0707(11) 0.8984(13) 0.092(4) Uani 0.194(4) 1 d D U P B 1
O5B O 0.2242(15) -0.0314(12) 0.7413(12) 0.095(5) Uani 0.194(4) 1 d D U P B 1
O6B O 0.1491(15) 0.0794(12) 0.6955(12) 0.100(5) Uani 0.194(4) 1 d D U P B 1
C42B C 0.1069(19) -0.1910(19) 0.859(2) 0.080(4) Uani 0.194(4) 1 d D U P B 1
H42C H 0.119828 -0.237294 0.877809 0.096 Uiso 0.194(4) 1 calc R U P B 1
H42D H 0.119585 -0.175779 0.808452 0.096 Uiso 0.194(4) 1 calc R U P B 1
C43B C 0.0257(18) -0.1934(14) 0.892(3) 0.078(4) Uani 0.194(4) 1 d D U P B 1
H43C H -0.000688 -0.227244 0.884861 0.093 Uiso 0.194(4) 1 calc R U P B 1
H43D H 0.012718 -0.207710 0.943359 0.093 Uiso 0.194(4) 1 calc R U P B 1
C44B C -0.0713(16) -0.1296(16) 0.894(3) 0.080(4) Uani 0.194(4) 1 d D U P B 1
H44C H -0.083527 -0.138259 0.943746 0.096 Uiso 0.194(4) 1 calc R U P B 1
H44D H -0.099354 -0.166040 0.891393 0.096 Uiso 0.194(4) 1 calc R U P B 1
C45B C -0.093(3) -0.0616(18) 0.856(4) 0.083(4) Uani 0.194(4) 1 d D U P B 1
H45C H -0.081582 -0.053392 0.806272 0.099 Uiso 0.194(4) 1 calc R U P B 1
H45D H -0.145852 -0.061997 0.876992 0.099 Uiso 0.194(4) 1 calc R U P B 1
C46B C -0.076(2) 0.0543(16) 0.830(3) 0.088(4) Uani 0.194(4) 1 d D U P B 1
H46C H -0.129961 0.051572 0.851692 0.105 Uiso 0.194(4) 1 calc R U P B 1
H46D H -0.064972 0.067097 0.779151 0.105 Uiso 0.194(4) 1 calc R U P B 1
C47B C -0.0372(15) 0.1067(17) 0.841(2) 0.090(4) Uani 0.194(4) 1 d D U P B 1
H47C H -0.057342 0.149829 0.825208 0.108 Uiso 0.194(4) 1 calc R U P B 1
H47D H -0.045158 0.091561 0.890919 0.108 Uiso 0.194(4) 1 calc R U P B 1
C48B C 0.143(2) -0.1703(13) 0.9464(16) 0.081(4) Uani 0.194(4) 1 d D U P B 1
H48C H 0.167208 -0.211761 0.958198 0.097 Uiso 0.194(4) 1 calc R U P B 1
H48D H 0.090808 -0.183486 0.974911 0.097 Uiso 0.194(4) 1 calc R U P B 1
C49B C 0.174(2) -0.1232(16) 0.967(2) 0.083(4) Uani 0.194(4) 1 d D U P B 1
H49C H 0.165486 -0.144474 1.017867 0.100 Uiso 0.194(4) 1 calc R U P B 1
H49D H 0.227674 -0.111694 0.941862 0.100 Uiso 0.194(4) 1 calc R U P B 1
C50B C 0.161(2) -0.0151(16) 0.974(2) 0.083(4) Uani 0.194(4) 1 d D U P B 1
H50C H 0.212083 0.006837 0.943895 0.100 Uiso 0.194(4) 1 calc R U P B 1
H50D H 0.159617 -0.038098 1.022364 0.100 Uiso 0.194(4) 1 calc R U P B 1
C51B C 0.113(2) 0.0356(17) 0.9689(15) 0.087(4) Uani 0.194(4) 1 d D U P B 1
H51C H 0.061703 0.013846 0.996967 0.104 Uiso 0.194(4) 1 calc R U P B 1
H51D H 0.125522 0.067377 0.987176 0.104 Uiso 0.194(4) 1 calc R U P B 1
C52B C 0.082(2) 0.1282(17) 0.8927(19) 0.092(5) Uani 0.194(4) 1 d D U P B 1
H52C H 0.106317 0.160406 0.903807 0.111 Uiso 0.194(4) 1 calc R U P B 1
H52D H 0.030946 0.113815 0.925906 0.111 Uiso 0.194(4) 1 calc R U P B 1
C53B C 0.083(2) 0.1619(14) 0.8177(19) 0.090(4) Uani 0.194(4) 1 d D U P B 1
H53C H 0.059990 0.203929 0.811511 0.109 Uiso 0.194(4) 1 calc R U P B 1
H53D H 0.133969 0.174606 0.785124 0.109 Uiso 0.194(4) 1 calc R U P B 1
C54B C 0.2273(17) -0.1373(19) 0.8270(19) 0.085(4) Uani 0.194(4) 1 d D U P B 1
H54C H 0.241939 -0.182705 0.834021 0.101 Uiso 0.194(4) 1 calc R U P B 1
H54D H 0.258750 -0.114361 0.841632 0.101 Uiso 0.194(4) 1 calc R U P B 1
C55B C 0.242(3) -0.0978(16) 0.7507(18) 0.090(4) Uani 0.194(4) 1 d D U P B 1
H55C H 0.293562 -0.095603 0.723319 0.108 Uiso 0.194(4) 1 calc R U P B 1
H55D H 0.210835 -0.119718 0.734648 0.108 Uiso 0.194(4) 1 calc R U P B 1
C56B C 0.2338(18) 0.0048(12) 0.6706(12) 0.095(4) Uani 0.194(4) 1 d D U P B 1
H56C H 0.202361 -0.020373 0.658045 0.114 Uiso 0.194(4) 1 calc R U P B 1
H56D H 0.285184 0.005394 0.642745 0.114 Uiso 0.194(4) 1 calc R U P B 1
C57B C 0.2176(12) 0.0764(12) 0.6490(14) 0.096(5) Uani 0.194(4) 1 d D U P B 1
H57C H 0.256555 0.105412 0.649246 0.115 Uiso 0.194(4) 1 calc R U P B 1
H57D H 0.216444 0.093596 0.600971 0.115 Uiso 0.194(4) 1 calc R U P B 1
C58B C 0.140(2) 0.1465(13) 0.684(2) 0.099(4) Uani 0.194(4) 1 d D U P B 1
H58C H 0.152648 0.174371 0.633500 0.119 Uiso 0.194(4) 1 calc R U P B 1
H58D H 0.172667 0.164964 0.701181 0.119 Uiso 0.194(4) 1 calc R U P B 1
C59B C 0.062(2) 0.147(2) 0.7228(15) 0.098(4) Uani 0.194(4) 1 d D U P B 1
H59C H 0.051113 0.194794 0.707469 0.118 Uiso 0.194(4) 1 calc R U P B 1
H59D H 0.029846 0.121746 0.711023 0.118 Uiso 0.194(4) 1 calc R U P B 1
N6C N 0.1527(7) -0.1353(6) 0.8775(8) 0.081(3) Uani 0.551(4) 1 d D U P B 2
N7C N 0.0403(7) 0.1218(6) 0.7739(8) 0.092(3) Uani 0.551(4) 1 d D U P B 2
O1C O 0.0048(7) -0.1280(6) 0.8761(8) 0.073(3) Uani 0.551(4) 1 d D U P B 2
O2C O -0.0542(7) -0.0044(6) 0.8567(9) 0.089(3) Uani 0.551(4) 1 d D U P B 2
O3C O 0.1380(6) -0.0375(5) 0.9427(7) 0.084(2) Uani 0.551(4) 1 d D U P B 2
O4C O 0.1144(7) 0.0932(5) 0.8703(7) 0.094(3) Uani 0.551(4) 1 d D U P B 2
O5C O 0.2157(7) -0.0386(6) 0.7315(7) 0.090(3) Uani 0.551(4) 1 d D U P B 2
O6C O 0.1416(7) 0.0701(6) 0.6775(7) 0.088(3) Uani 0.551(4) 1 d D U P B 2
C42C C 0.1042(8) -0.1895(8) 0.8808(9) 0.079(3) Uani 0.551(4) 1 d D U P B 2
H42E H 0.113493 -0.185734 0.832768 0.095 Uiso 0.551(4) 1 calc R U P B 2
H42F H 0.116942 -0.233742 0.907235 0.095 Uiso 0.551(4) 1 calc R U P B 2
C43C C 0.0260(7) -0.1885(7) 0.9134(10) 0.073(3) Uani 0.551(4) 1 d D U P B 2
H43E H -0.002704 -0.227036 0.914895 0.088 Uiso 0.551(4) 1 calc R U P B 2
H43F H 0.015702 -0.193478 0.961964 0.088 Uiso 0.551(4) 1 calc R U P B 2
C44C C -0.0684(10) -0.1265(8) 0.9136(13) 0.079(4) Uani 0.551(4) 1 d D U P B 2
H44E H -0.072048 -0.124504 0.958484 0.094 Uiso 0.551(4) 1 calc R U P B 2
H44F H -0.099557 -0.167803 0.923769 0.094 Uiso 0.551(4) 1 calc R U P B 2
C45C C -0.0933(11) -0.0648(8) 0.8698(14) 0.081(3) Uani 0.551(4) 1 d D U P B 2
H45E H -0.088123 -0.067047 0.824800 0.097 Uiso 0.551(4) 1 calc R U P B 2
H45F H -0.145813 -0.064914 0.893969 0.097 Uiso 0.551(4) 1 calc R U P B 2
C46C C -0.0812(9) 0.0521(7) 0.8171(12) 0.092(4) Uani 0.551(4) 1 d D U P B 2
H46E H -0.134156 0.050077 0.841374 0.110 Uiso 0.551(4) 1 calc R U P B 2
H46F H -0.074147 0.052335 0.770728 0.110 Uiso 0.551(4) 1 calc R U P B 2
C47C C -0.0390(7) 0.1158(8) 0.8090(10) 0.092(3) Uani 0.551(4) 1 d D U P B 2
H47E H -0.057479 0.156011 0.781851 0.111 Uiso 0.551(4) 1 calc R U P B 2
H47F H -0.048412 0.115594 0.855786 0.111 Uiso 0.551(4) 1 calc R U P B 2
C48C C 0.1551(9) -0.1494(8) 0.9483(10) 0.085(3) Uani 0.551(4) 1 d D U P B 2
H48E H 0.104875 -0.166174 0.982767 0.102 Uiso 0.551(4) 1 calc R U P B 2
H48F H 0.185318 -0.186041 0.960086 0.102 Uiso 0.551(4) 1 calc R U P B 2
C49C C 0.1849(9) -0.0900(7) 0.9550(10) 0.077(3) Uani 0.551(4) 1 d D U P B 2
H49E H 0.187224 -0.103858 1.002338 0.092 Uiso 0.551(4) 1 calc R U P B 2
H49F H 0.235074 -0.072440 0.920647 0.092 Uiso 0.551(4) 1 calc R U P B 2
C50C C 0.1659(10) 0.0204(8) 0.9482(12) 0.088(3) Uani 0.551(4) 1 d D U P B 2
H50E H 0.215536 0.038379 0.912914 0.105 Uiso 0.551(4) 1 calc R U P B 2
H50F H 0.169859 0.006623 0.994913 0.105 Uiso 0.551(4) 1 calc R U P B 2
C51C C 0.1190(10) 0.0738(8) 0.9377(10) 0.090(3) Uani 0.551(4) 1 d D U P B 2
H51E H 0.069685 0.056964 0.973786 0.108 Uiso 0.551(4) 1 calc R U P B 2
H51F H 0.139983 0.113199 0.941509 0.108 Uiso 0.551(4) 1 calc R U P B 2
C52C C 0.0799(10) 0.1529(8) 0.8555(9) 0.096(3) Uani 0.551(4) 1 d D U P B 2
H52E H 0.108182 0.189421 0.857735 0.116 Uiso 0.551(4) 1 calc R U P B 2
H52F H 0.029853 0.143725 0.890037 0.116 Uiso 0.551(4) 1 calc R U P B 2
C53C C 0.0770(9) 0.1738(7) 0.7835(8) 0.093(3) Uani 0.551(4) 1 d D U P B 2
H53E H 0.051563 0.214276 0.772955 0.112 Uiso 0.551(4) 1 calc R U P B 2
H53F H 0.127642 0.186992 0.749497 0.112 Uiso 0.551(4) 1 calc R U P B 2
C54C C 0.2267(9) -0.1295(9) 0.8264(10) 0.085(3) Uani 0.551(4) 1 d D U P B 2
H54E H 0.260775 -0.099708 0.831656 0.102 Uiso 0.551(4) 1 calc R U P B 2
H54F H 0.242482 -0.174902 0.839972 0.102 Uiso 0.551(4) 1 calc R U P B 2
C55C C 0.2362(12) -0.1037(8) 0.7515(10) 0.089(3) Uani 0.551(4) 1 d D U P B 2
H55E H 0.287926 -0.101882 0.723613 0.107 Uiso 0.551(4) 1 calc R U P B 2
H55F H 0.205355 -0.133928 0.743648 0.107 Uiso 0.551(4) 1 calc R U P B 2
C56C C 0.2202(11) -0.0097(8) 0.6595(10) 0.094(4) Uani 0.551(4) 1 d D U P B 2
H56E H 0.181579 -0.034356 0.654008 0.113 Uiso 0.551(4) 1 calc R U P B 2
H56F H 0.268219 -0.014878 0.629825 0.113 Uiso 0.551(4) 1 calc R U P B 2
C57C C 0.2114(9) 0.0643(8) 0.6360(11) 0.093(4) Uani 0.551(4) 1 d D U P B 2
H57E H 0.249893 0.089413 0.641216 0.111 Uiso 0.551(4) 1 calc R U P B 2
H57F H 0.215872 0.083641 0.586211 0.111 Uiso 0.551(4) 1 calc R U P B 2
C58C C 0.1285(9) 0.1371(8) 0.6553(11) 0.103(4) Uani 0.551(4) 1 d D U P B 2
H58E H 0.132192 0.154513 0.605792 0.124 Uiso 0.551(4) 1 calc R U P B 2
H58F H 0.165851 0.165118 0.658844 0.124 Uiso 0.551(4) 1 calc R U P B 2
C59C C 0.0559(9) 0.1423(9) 0.6979(9) 0.101(4) Uani 0.551(4) 1 d D U P B 2
H59E H 0.019706 0.114368 0.692807 0.121 Uiso 0.551(4) 1 calc R U P B 2
H59F H 0.047110 0.189854 0.678034 0.121 Uiso 0.551(4) 1 calc R U P B 2
N6D N 0.1491(10) -0.1513(8) 0.8329(11) 0.078(3) Uani 0.256(3) 1 d D U P B 3
N7D N 0.0455(11) 0.1065(10) 0.8267(12) 0.091(4) Uani 0.256(3) 1 d D U P B 3
O1D O -0.0043(11) -0.1312(9) 0.8575(15) 0.079(4) Uani 0.256(3) 1 d D U P B 3
O2D O -0.0539(10) -0.0168(9) 0.8836(14) 0.082(4) Uani 0.256(3) 1 d D U P B 3
O3D O 0.1515(11) -0.0953(8) 0.9341(10) 0.081(3) Uani 0.256(3) 1 d D U P B 3
O4D O 0.1356(12) 0.0395(9) 0.9058(11) 0.088(3) Uani 0.256(3) 1 d D U P B 3
O5D O 0.2001(14) -0.0295(10) 0.7114(11) 0.096(4) Uani 0.256(3) 1 d D U P B 3
O6D O 0.1301(14) 0.0880(10) 0.6984(11) 0.101(4) Uani 0.256(3) 1 d D U P B 3
C42D C 0.0957(12) -0.1909(13) 0.8236(17) 0.075(4) Uani 0.256(3) 1 d D U P B 3
H42G H 0.107753 -0.237632 0.834881 0.090 Uiso 0.256(3) 1 calc R U P B 3
H42H H 0.099493 -0.171019 0.774042 0.090 Uiso 0.256(3) 1 calc R U P B 3
C43D C 0.0202(13) -0.1935(12) 0.8674(19) 0.076(4) Uani 0.256(3) 1 d D U P B 3
H43G H -0.012486 -0.221099 0.858273 0.091 Uiso 0.256(3) 1 calc R U P B 3
H43H H 0.015825 -0.217092 0.916921 0.091 Uiso 0.256(3) 1 calc R U P B 3
C44D C -0.068(2) -0.1384(15) 0.912(3) 0.081(4) Uani 0.256(3) 1 d D U P B 3
H44G H -0.056986 -0.152238 0.956017 0.097 Uiso 0.256(3) 1 calc R U P B 3
H44H H -0.103800 -0.174662 0.918480 0.097 Uiso 0.256(3) 1 calc R U P B 3
C45D C -0.1014(15) -0.0743(13) 0.900(2) 0.083(4) Uani 0.256(3) 1 d D U P B 3
H45G H -0.120488 -0.065450 0.861799 0.100 Uiso 0.256(3) 1 calc R U P B 3
H45H H -0.143493 -0.080946 0.942788 0.100 Uiso 0.256(3) 1 calc R U P B 3
C46D C -0.0774(17) 0.0468(12) 0.862(2) 0.088(4) Uani 0.256(3) 1 d D U P B 3
H46G H -0.129940 0.043376 0.888139 0.106 Uiso 0.256(3) 1 calc R U P B 3
H46H H -0.070409 0.064182 0.811418 0.106 Uiso 0.256(3) 1 calc R U P B 3
C47D C -0.0315(13) 0.0954(14) 0.8750(18) 0.091(5) Uani 0.256(3) 1 d D U P B 3
H47G H -0.051253 0.139000 0.866221 0.109 Uiso 0.256(3) 1 calc R U P B 3
H47H H -0.033520 0.075274 0.924036 0.109 Uiso 0.256(3) 1 calc R U P B 3
C48D C 0.1605(17) -0.1871(12) 0.8998(14) 0.082(4) Uani 0.256(3) 1 d D U P B 3
H48G H 0.112418 -0.209254 0.936455 0.098 Uiso 0.256(3) 1 calc R U P B 3
H48H H 0.190719 -0.223182 0.895964 0.098 Uiso 0.256(3) 1 calc R U P B 3
C49D C 0.1956(18) -0.1446(15) 0.922(2) 0.085(4) Uani 0.256(3) 1 d D U P B 3
H49G H 0.204097 -0.173296 0.965699 0.102 Uiso 0.256(3) 1 calc R U P B 3
H49H H 0.243687 -0.121784 0.885907 0.102 Uiso 0.256(3) 1 calc R U P B 3
C50D C 0.1781(18) -0.0590(14) 0.966(2) 0.083(4) Uani 0.256(3) 1 d D U P B 3
H50G H 0.229232 -0.037645 0.937519 0.100 Uiso 0.256(3) 1 calc R U P B 3
H50H H 0.177023 -0.090518 1.013067 0.100 Uiso 0.256(3) 1 calc R U P B 3
C51D C 0.131(2) -0.0068(15) 0.9724(15) 0.086(4) Uani 0.256(3) 1 d D U P B 3
H51G H 0.079811 -0.028255 1.000197 0.103 Uiso 0.256(3) 1 calc R U P B 3
H51H H 0.146913 0.017188 0.996828 0.103 Uiso 0.256(3) 1 calc R U P B 3
C52D C 0.099(2) 0.0954(14) 0.9143(17) 0.091(4) Uani 0.256(3) 1 d D U P B 3
H52G H 0.127357 0.120325 0.930016 0.109 Uiso 0.256(3) 1 calc R U P B 3
H52H H 0.049769 0.078417 0.949888 0.109 Uiso 0.256(3) 1 calc R U P B 3
C53D C 0.0942(16) 0.1419(11) 0.8451(14) 0.090(4) Uani 0.256(3) 1 d D U P B 3
H53G H 0.074881 0.183338 0.848372 0.108 Uiso 0.256(3) 1 calc R U P B 3
H53H H 0.143403 0.155435 0.808483 0.108 Uiso 0.256(3) 1 calc R U P B 3
C54D C 0.2227(14) -0.1363(15) 0.7776(15) 0.089(4) Uani 0.256(3) 1 d D U P B 3
H54G H 0.237484 -0.179517 0.775653 0.107 Uiso 0.256(3) 1 calc R U P B 3
H54H H 0.258206 -0.117725 0.791884 0.107 Uiso 0.256(3) 1 calc R U P B 3
C55D C 0.2288(19) -0.0879(13) 0.7055(15) 0.094(4) Uani 0.256(3) 1 d D U P B 3
H55G H 0.280500 -0.076150 0.674083 0.112 Uiso 0.256(3) 1 calc R U P B 3
H55H H 0.200516 -0.108510 0.686313 0.112 Uiso 0.256(3) 1 calc R U P B 3
C56D C 0.198(2) 0.0196(14) 0.6478(16) 0.094(4) Uani 0.256(3) 1 d D U P B 3
H56G H 0.152924 0.008895 0.640421 0.112 Uiso 0.256(3) 1 calc R U P B 3
H56H H 0.240628 0.019726 0.608462 0.112 Uiso 0.256(3) 1 calc R U P B 3
C57D C 0.2000(16) 0.0893(12) 0.6507(13) 0.098(4) Uani 0.256(3) 1 d D U P B 3
H57G H 0.239308 0.096787 0.667304 0.117 Uiso 0.256(3) 1 calc R U P B 3
H57H H 0.208269 0.125702 0.603982 0.117 Uiso 0.256(3) 1 calc R U P B 3
C58D C 0.1225(17) 0.1508(11) 0.7002(14) 0.102(4) Uani 0.256(3) 1 d D U P B 3
H58G H 0.124698 0.183984 0.653646 0.122 Uiso 0.256(3) 1 calc R U P B 3
H58H H 0.163567 0.165441 0.710820 0.122 Uiso 0.256(3) 1 calc R U P B 3
C59D C 0.0527(16) 0.1499(12) 0.7530(13) 0.096(4) Uani 0.256(3) 1 d D U P B 3
H59G H 0.012087 0.133644 0.742797 0.116 Uiso 0.256(3) 1 calc R U P B 3
H59H H 0.047337 0.196797 0.748586 0.116 Uiso 0.256(3) 1 calc R U P B 3

loop_
_atom_site_aniso_label
_atom_site_aniso_U_11
_atom_site_aniso_U_22
_atom_site_aniso_U_33
_atom_site_aniso_U_23
_atom_site_aniso_U_13
_atom_site_aniso_U_12
Fe1A 0.0399(5) 0.0443(5) 0.0825(7) -0.0359(5) -0.0237(5) 0.0108(4)
K1A 0.0531(8) 0.0548(8) 0.0920(12) -0.0303(8) -0.0320(8) 0.0107(7)
N1A 0.046(3) 0.046(3) 0.084(5) -0.038(3) -0.015(3) 0.003(3)
N2A 0.053(3) 0.047(3) 0.081(5) -0.037(3) -0.024(3) 0.012(3)
N3A 0.053(3) 0.050(3) 0.066(4) -0.025(3) -0.021(3) 0.013(3)
N4A 0.050(3) 0.051(3) 0.084(4) -0.041(3) -0.026(3) 0.019(3)
N5A 0.042(3) 0.052(3) 0.070(4) -0.035(3) -0.017(3) 0.014(3)
C1A 0.050(4) 0.043(3) 0.085(5) -0.040(4) -0.025(4) 0.010(3)
C2A 0.065(4) 0.059(4) 0.099(6) -0.048(4) -0.032(4) 0.025(4)
C3A 0.068(4) 0.044(3) 0.093(6) -0.036(4) -0.026(4) 0.020(3)
C4A 0.047(3) 0.049(3) 0.088(5) -0.036(4) -0.028(4) 0.003(3)
C5A 0.040(3) 0.042(3) 0.073(5) -0.033(3) -0.021(3) 0.008(3)
C6A 0.044(3) 0.048(3) 0.088(6) -0.039(4) -0.016(4) 0.008(3)
C7A 0.062(4) 0.059(4) 0.095(6) -0.045(4) -0.021(4) 0.016(4)
C8A 0.057(4) 0.056(4) 0.092(6) -0.042(4) -0.026(4) 0.019(4)
C9A 0.093(6) 0.072(5) 0.075(6) -0.042(4) -0.030(5) 0.019(5)
C10A 0.158(10) 0.099(7) 0.066(6) -0.045(5) -0.032(6) 0.034(7)
C11A 0.136(9) 0.077(6) 0.099(8) -0.034(6) -0.006(7) 0.025(7)
C12A 0.120(8) 0.112(7) 0.112(8) -0.069(7) -0.059(7) 0.020(7)
C13A 0.083(6) 0.055(4) 0.126(8) -0.055(5) 0.003(5) -0.002(4)
C14A 0.089(6) 0.068(5) 0.119(8) -0.045(5) -0.030(6) 0.006(5)
C15A 0.065(5) 0.065(5) 0.113(7) -0.050(5) -0.020(5) 0.001(4)
C16A 0.070(5) 0.061(4) 0.106(7) -0.049(5) -0.022(5) 0.007(4)
C17A 0.090(6) 0.062(4) 0.111(7) -0.045(5) -0.043(5) 0.015(5)
C18A 0.093(6) 0.072(5) 0.112(8) -0.044(5) -0.025(6) -0.009(5)
C19A 0.064(5) 0.079(5) 0.131(8) -0.068(6) -0.013(5) -0.001(5)
C20A 0.052(4) 0.076(5) 0.159(9) -0.072(6) -0.041(5) 0.018(4)
C21A 0.062(4) 0.069(5) 0.107(7) -0.052(5) -0.030(5) 0.015(4)
C22A 0.057(4) 0.062(4) 0.091(6) -0.037(4) -0.023(4) 0.005(4)
C23A 0.070(5) 0.060(4) 0.115(7) -0.042(5) -0.047(5) 0.018(4)
C24A 0.039(3) 0.041(3) 0.090(5) -0.034(3) -0.029(3) 0.017(3)
C25A 0.038(3) 0.052(3) 0.080(5) -0.036(4) -0.023(3) 0.012(3)
C26A 0.043(3) 0.052(3) 0.080(5) -0.037(4) -0.025(3) 0.016(3)
C27A 0.053(4) 0.066(4) 0.098(6) -0.048(4) -0.037(4) 0.022(4)
C28A 0.088(6) 0.110(7) 0.118(8) -0.073(6) -0.057(6) 0.053(6)
C29A 0.057(4) 0.082(5) 0.107(7) -0.056(5) -0.019(4) 0.023(4)
C30A 0.078(5) 0.080(5) 0.154(9) -0.085(6) -0.063(6) 0.035(5)
C31A 0.066(4) 0.068(4) 0.106(6) -0.053(5) -0.043(4) 0.036(4)
C32A 0.051(4) 0.072(5) 0.104(6) -0.042(5) -0.029(4) 0.020(4)
C33A 0.050(4) 0.063(4) 0.098(6) -0.037(4) -0.023(4) 0.013(4)
C34A 0.051(4) 0.043(3) 0.089(6) -0.026(4) -0.028(4) 0.007(3)
C35A 0.063(5) 0.059(4) 0.121(8) -0.040(5) -0.035(5) 0.013(4)
C36A 0.089(6) 0.073(5) 0.100(7) -0.040(5) -0.034(5) 0.020(5)
C37A 0.083(6) 0.066(5) 0.112(7) -0.050(5) -0.038(5) 0.018(5)
C38A 0.064(4) 0.049(4) 0.132(8) -0.046(5) -0.047(5) 0.022(4)
C39A 0.059(4) 0.063(4) 0.092(6) -0.041(4) -0.025(4) 0.001(4)
C40A 0.062(4) 0.068(5) 0.091(6) -0.036(4) -0.025(4) 0.012(4)
C41A 0.064(5) 0.065(4) 0.139(8) -0.061(5) -0.049(5) 0.022(4)
B1A 0.070(6) 0.054(4) 0.110(8) -0.042(5) -0.029(6) 0.008(4)
B2A 0.056(5) 0.050(4) 0.128(9) -0.037(5) -0.053(6) 0.014(4)
N6A 0.080(4) 0.052(3) 0.118(5) -0.042(4) -0.052(4) 0.012(3)
N7A 0.050(3) 0.057(3) 0.105(4) -0.033(3) -0.039(3) 0.007(3)
O1A 0.077(3) 0.055(3) 0.092(4) -0.032(3) -0.042(3) 0.010(3)
O2A 0.076(4) 0.064(3) 0.099(4) -0.036(3) -0.037(3) -0.003(3)
O3A 0.079(4) 0.083(4) 0.137(5) -0.072(4) -0.059(4) 0.035(3)
O4A 0.057(3) 0.096(4) 0.124(4) -0.059(4) -0.041(3) 0.015(3)
O5A 0.069(4) 0.055(3) 0.135(5) -0.039(3) -0.061(4) 0.011(3)
O6A 0.058(3) 0.045(3) 0.108(4) -0.031(3) -0.041(3) 0.009(3)
C42A 0.096(5) 0.062(4) 0.114(6) -0.039(4) -0.048(5) 0.000(4)
C43A 0.090(5) 0.052(4) 0.108(5) -0.032(4) -0.039(4) 0.010(4)
C44A 0.079(5) 0.066(5) 0.087(5) -0.034(4) -0.034(4) 0.008(4)
C45A 0.082(5) 0.067(5) 0.091(5) -0.036(4) -0.035(4) 0.006(4)
C46A 0.080(5) 0.057(4) 0.101(5) -0.033(4) -0.043(4) 0.000(4)
C47A 0.053(4) 0.062(4) 0.112(5) -0.037(4) -0.039(4) -0.008(3)
C48A 0.099(5) 0.056(4) 0.124(6) -0.049(4) -0.064(4) 0.023(4)
C49A 0.092(5) 0.070(4) 0.136(6) -0.068(4) -0.058(5) 0.033(4)
C50A 0.072(5) 0.111(5) 0.133(6) -0.073(5) -0.049(4) 0.040(4)
C51A 0.062(4) 0.111(5) 0.130(6) -0.064(5) -0.040(4) 0.029(4)
C52A 0.057(4) 0.094(5) 0.123(6) -0.045(5) -0.025(4) -0.001(4)
C53A 0.056(4) 0.074(4) 0.114(6) -0.032(4) -0.038(4) -0.001(4)
C54A 0.073(5) 0.060(4) 0.132(6) -0.048(4) -0.057(4) 0.002(4)
C55A 0.075(5) 0.062(4) 0.129(6) -0.047(4) -0.057(5) 0.011(4)
C56A 0.065(5) 0.058(4) 0.137(6) -0.030(5) -0.052(5) 0.019(4)
C57A 0.061(5) 0.051(4) 0.119(5) -0.030(4) -0.051(4) 0.017(4)
C58A 0.068(4) 0.047(4) 0.118(6) -0.029(4) -0.042(4) 0.007(4)
C59A 0.076(4) 0.047(3) 0.115(5) -0.033(4) -0.042(4) 0.002(4)
N6E 0.087(6) 0.059(5) 0.127(6) -0.051(6) -0.055(6) 0.021(6)
N7E 0.061(6) 0.053(5) 0.108(6) -0.033(6) -0.047(5) -0.002(5)
O1E 0.082(6) 0.059(6) 0.100(7) -0.032(6) -0.038(6) 0.007(6)
O2E 0.082(7) 0.062(6) 0.097(7) -0.035(6) -0.037(7) -0.003(6)
O3E 0.071(6) 0.099(6) 0.130(6) -0.069(6) -0.043(6) 0.030(6)
O4E 0.056(6) 0.085(6) 0.122(6) -0.039(6) -0.035(6) 0.007(6)
O5E 0.063(7) 0.054(6) 0.131(7) -0.042(6) -0.061(6) 0.014(6)
O6E 0.066(7) 0.049(6) 0.118(7) -0.029(6) -0.039(6) 0.010(6)
C42E 0.090(6) 0.058(6) 0.118(7) -0.038(6) -0.049(6) 0.013(6)
C43E 0.086(7) 0.057(6) 0.106(7) -0.035(6) -0.042(6) 0.009(6)
C44E 0.083(6) 0.060(6) 0.094(6) -0.036(6) -0.036(6) 0.009(6)
C45E 0.080(7) 0.065(7) 0.093(7) -0.035(7) -0.033(6) 0.005(7)
C46E 0.081(7) 0.063(7) 0.101(7) -0.035(7) -0.037(7) -0.002(6)
C47E 0.071(7) 0.062(7) 0.105(8) -0.036(7) -0.045(7) -0.007(7)
C48E 0.086(7) 0.068(6) 0.130(7) -0.064(7) -0.058(7) 0.033(6)
C49E 0.081(7) 0.086(7) 0.131(7) -0.068(7) -0.057(7) 0.036(6)
C50E 0.067(7) 0.105(7) 0.127(7) -0.062(7) -0.039(7) 0.029(7)
C51E 0.060(6) 0.097(7) 0.127(7) -0.051(7) -0.032(7) 0.019(7)
C52E 0.059(6) 0.075(6) 0.118(6) -0.035(6) -0.034(6) -0.001(6)
C53E 0.061(6) 0.063(6) 0.114(6) -0.032(6) -0.038(6) -0.002(6)
C54E 0.076(7) 0.055(6) 0.127(7) -0.050(6) -0.056(6) 0.010(6)
C55E 0.071(7) 0.057(6) 0.131(7) -0.046(6) -0.059(7) 0.009(6)
C56E 0.065(7) 0.055(6) 0.127(7) -0.034(6) -0.053(7) 0.017(6)
C57E 0.062(7) 0.050(6) 0.120(7) -0.032(6) -0.047(7) 0.018(6)
C58E 0.070(7) 0.045(6) 0.113(7) -0.036(6) -0.037(6) 0.005(6)
C59E 0.069(7) 0.043(7) 0.112(8) -0.033(7) -0.039(7) 0.006(7)
Fe1B 0.0442(5) 0.0419(5) 0.0771(7) -0.0333(5) -0.0275(5) 0.0088(4)
K1B 0.0539(9) 0.0639(9) 0.1185(16) -0.0355(10) -0.0386(10) 0.0060(8)
N1B 0.051(3) 0.045(3) 0.085(4) -0.037(3) -0.030(3) 0.010(3)
N2B 0.049(3) 0.044(3) 0.077(4) -0.031(3) -0.031(3) 0.005(2)
N3B 0.046(3) 0.045(3) 0.068(4) -0.032(3) -0.029(3) 0.006(2)
N4B 0.061(3) 0.046(3) 0.078(4) -0.037(3) -0.032(3) 0.017(3)
N5B 0.067(4) 0.044(3) 0.067(4) -0.026(3) -0.023(3) 0.016(3)
C1B 0.047(3) 0.043(3) 0.079(5) -0.035(3) -0.033(4) 0.013(3)
C2B 0.044(3) 0.054(4) 0.101(6) -0.046(4) -0.037(4) 0.011(3)
C3B 0.064(4) 0.048(3) 0.083(6) -0.031(4) -0.026(4) -0.006(3)
C4B 0.073(5) 0.054(4) 0.095(6) -0.047(4) -0.043(5) 0.008(4)
C5B 0.055(4) 0.045(3) 0.091(6) -0.043(4) -0.035(4) 0.017(3)
C6B 0.042(3) 0.037(3) 0.084(5) -0.030(3) -0.032(3) 0.006(3)
C7B 0.039(3) 0.049(3) 0.074(5) -0.030(3) -0.023(3) 0.007(3)
C8B 0.041(3) 0.041(3) 0.073(5) -0.028(3) -0.025(3) 0.007(3)
C9B 0.039(3) 0.059(4) 0.093(5) -0.046(4) -0.023(4) 0.001(3)
C10B 0.062(5) 0.115(7) 0.108(7) -0.068(6) -0.028(5) 0.003(5)
C11B 0.064(4) 0.080(5) 0.129(8) -0.073(5) -0.051(5) 0.024(4)
C12B 0.066(5) 0.071(5) 0.101(6) -0.050(5) -0.036(5) 0.012(4)
C13B 0.049(3) 0.051(3) 0.083(5) -0.041(3) -0.031(4) 0.004(3)
C14B 0.047(3) 0.064(4) 0.086(5) -0.043(4) -0.028(4) 0.000(3)
C15B 0.052(4) 0.045(3) 0.100(6) -0.032(4) -0.044(4) 0.010(3)
C16B 0.047(3) 0.039(3) 0.095(6) -0.038(3) -0.034(4) 0.007(3)
C17B 0.058(4) 0.056(4) 0.107(6) -0.049(4) -0.039(4) 0.016(3)
C18B 0.042(3) 0.062(4) 0.106(6) -0.046(4) -0.034(4) 0.019(3)
C19B 0.047(3) 0.063(4) 0.085(5) -0.038(4) -0.030(4) 0.020(3)
C20B 0.052(4) 0.046(3) 0.091(6) -0.041(4) -0.036(4) 0.017(3)
C21B 0.064(4) 0.052(4) 0.101(6) -0.042(4) -0.032(4) 0.024(4)
C22B 0.052(4) 0.065(4) 0.087(6) -0.033(4) -0.021(4) 0.011(4)
C23B 0.058(4) 0.049(4) 0.098(6) -0.030(4) -0.035(4) 0.008(3)
C24B 0.052(4) 0.049(3) 0.083(5) -0.036(4) -0.038(4) 0.013(3)
C25B 0.071(5) 0.050(4) 0.081(5) -0.033(4) -0.037(4) 0.012(4)
C26B 0.072(5) 0.056(4) 0.075(5) -0.036(4) -0.033(4) 0.018(4)
C27B 0.079(5) 0.064(4) 0.082(6) -0.039(4) -0.031(4) 0.017(4)
C28B 0.188(12) 0.062(5) 0.078(6) -0.039(5) -0.047(7) 0.035(6)
C29B 0.087(6) 0.095(6) 0.081(6) -0.046(5) -0.009(5) 0.010(5)
C30B 0.111(7) 0.074(5) 0.107(7) -0.064(5) -0.045(6) 0.029(5)
C31B 0.066(4) 0.056(4) 0.076(5) -0.037(4) -0.018(4) 0.006(4)
C32B 0.104(6) 0.066(4) 0.072(5) -0.039(4) -0.040(5) 0.024(5)
C33B 0.085(5) 0.070(5) 0.096(6) -0.050(5) -0.051(5) 0.033(4)
C34B 0.062(4) 0.051(4) 0.103(6) -0.042(4) -0.041(4) 0.015(3)
C35B 0.083(5) 0.076(5) 0.110(7) -0.057(5) -0.047(5) 0.036(5)
C36B 0.114(7) 0.069(5) 0.104(7) -0.044(5) -0.059(6) 0.047(6)
C37B 0.112(7) 0.060(4) 0.086(6) -0.023(4) -0.041(6) 0.009(5)
C38B 0.072(5) 0.058(4) 0.088(6) -0.042(4) -0.039(4) 0.020(4)
C39B 0.060(4) 0.059(4) 0.101(6) -0.038(4) -0.023(4) 0.007(4)
C40B 0.075(5) 0.049(4) 0.102(6) -0.044(4) -0.034(5) 0.014(4)
C41B 0.069(5) 0.063(4) 0.101(6) -0.047(4) -0.037(5) 0.021(4)
B1B 0.035(3) 0.046(4) 0.106(7) -0.043(4) -0.018(4) 0.012(3)
B2B 0.071(5) 0.048(4) 0.079(6) -0.037(4) -0.036(5) 0.023(4)
N6B 0.068(5) 0.052(5) 0.134(6) -0.039(5) -0.045(5) 0.018(5)
N7B 0.077(5) 0.059(5) 0.149(6) -0.044(5) -0.045(5) 0.016(4)
O1B 0.058(5) 0.054(5) 0.129(6) -0.041(5) -0.046(5) 0.005(5)
O2B 0.060(5) 0.060(5) 0.145(7) -0.043(5) -0.038(5) 0.009(5)
O3B 0.069(5) 0.062(6) 0.146(6) -0.047(5) -0.061(5) 0.018(5)
O4B 0.078(5) 0.065(5) 0.149(6) -0.049(5) -0.053(5) 0.022(5)
O5B 0.076(6) 0.069(6) 0.134(7) -0.036(6) -0.037(6) 0.011(6)
O6B 0.080(6) 0.068(6) 0.138(6) -0.031(6) -0.036(6) 0.014(5)
C42B 0.068(5) 0.052(5) 0.131(6) -0.040(5) -0.045(5) 0.014(5)
C43B 0.065(5) 0.052(5) 0.129(7) -0.041(6) -0.045(6) 0.008(5)
C44B 0.058(5) 0.058(5) 0.133(7) -0.040(5) -0.041(5) 0.003(5)
C45B 0.056(5) 0.060(5) 0.139(7) -0.042(6) -0.041(5) 0.004(5)
C46B 0.062(5) 0.059(5) 0.148(7) -0.045(6) -0.041(6) 0.013(5)
C47B 0.068(5) 0.058(5) 0.149(7) -0.044(6) -0.043(6) 0.018(5)
C48B 0.070(6) 0.055(6) 0.135(6) -0.042(6) -0.053(6) 0.016(6)
C49B 0.070(5) 0.060(6) 0.141(6) -0.045(6) -0.058(5) 0.018(6)
C50B 0.070(6) 0.062(6) 0.145(6) -0.050(6) -0.062(6) 0.021(6)
C51B 0.073(5) 0.064(6) 0.147(6) -0.050(6) -0.059(6) 0.020(6)
C52B 0.078(6) 0.064(6) 0.149(7) -0.048(6) -0.053(6) 0.018(6)
C53B 0.077(5) 0.059(5) 0.148(6) -0.046(5) -0.049(6) 0.017(5)
C54B 0.067(5) 0.057(5) 0.135(6) -0.038(5) -0.044(5) 0.017(5)
C55B 0.072(5) 0.064(5) 0.135(6) -0.039(6) -0.038(6) 0.014(5)
C56B 0.079(5) 0.069(5) 0.133(6) -0.036(5) -0.038(6) 0.008(5)
C57B 0.077(6) 0.069(6) 0.134(6) -0.032(6) -0.038(6) 0.013(6)
C58B 0.082(5) 0.066(5) 0.141(6) -0.033(6) -0.039(6) 0.014(5)
C59B 0.082(5) 0.064(5) 0.145(6) -0.036(5) -0.041(6) 0.016(5)
N6C 0.070(4) 0.053(4) 0.132(5) -0.041(4) -0.046(4) 0.017(4)
N7C 0.076(4) 0.058(4) 0.149(6) -0.043(5) -0.049(5) 0.015(4)
O1C 0.056(4) 0.054(3) 0.125(6) -0.040(4) -0.047(4) 0.006(3)
O2C 0.061(4) 0.062(4) 0.147(6) -0.045(4) -0.036(4) 0.008(4)
O3C 0.069(4) 0.061(4) 0.148(5) -0.051(4) -0.061(4) 0.019(4)
O4C 0.076(4) 0.067(4) 0.149(6) -0.043(4) -0.056(4) 0.026(4)
O5C 0.074(5) 0.068(4) 0.131(5) -0.039(4) -0.040(4) 0.014(4)
O6C 0.070(4) 0.065(4) 0.129(6) -0.034(4) -0.041(4) 0.013(4)
C42C 0.069(4) 0.050(4) 0.129(6) -0.042(4) -0.042(5) 0.014(4)
C43C 0.060(4) 0.052(4) 0.128(6) -0.046(5) -0.046(5) 0.008(4)
C44C 0.054(4) 0.056(5) 0.132(6) -0.039(5) -0.039(5) -0.003(4)
C45C 0.055(4) 0.062(4) 0.137(7) -0.046(5) -0.042(5) 0.001(4)
C46C 0.063(5) 0.060(5) 0.152(7) -0.042(5) -0.038(5) 0.013(4)
C47C 0.068(4) 0.062(4) 0.150(6) -0.045(5) -0.041(5) 0.018(4)
C48C 0.072(5) 0.058(5) 0.138(5) -0.037(5) -0.054(4) 0.019(5)
C49C 0.067(5) 0.057(5) 0.140(6) -0.049(5) -0.067(4) 0.020(5)
C50C 0.073(5) 0.066(5) 0.149(6) -0.052(5) -0.060(5) 0.019(5)
C51C 0.078(5) 0.067(5) 0.148(6) -0.054(5) -0.054(5) 0.020(5)
C52C 0.079(5) 0.063(5) 0.155(6) -0.045(5) -0.048(5) 0.018(4)
C53C 0.077(5) 0.057(4) 0.150(6) -0.044(5) -0.042(5) 0.018(4)
C54C 0.067(4) 0.056(4) 0.137(5) -0.038(4) -0.042(4) 0.018(4)
C55C 0.068(5) 0.063(5) 0.135(6) -0.038(5) -0.038(5) 0.015(4)
C56C 0.079(5) 0.071(5) 0.130(6) -0.038(5) -0.038(5) 0.010(5)
C57C 0.076(5) 0.070(5) 0.131(6) -0.033(5) -0.042(5) 0.009(5)
C58C 0.085(5) 0.068(5) 0.141(6) -0.028(5) -0.039(5) 0.012(5)
C59C 0.085(5) 0.065(5) 0.145(6) -0.034(5) -0.042(6) 0.014(5)
N6D 0.064(5) 0.050(5) 0.131(6) -0.039(5) -0.046(5) 0.017(4)
N7D 0.076(5) 0.059(4) 0.150(6) -0.047(5) -0.047(5) 0.015(4)
O1D 0.062(5) 0.054(5) 0.132(6) -0.041(5) -0.041(5) 0.008(5)
O2D 0.055(5) 0.057(5) 0.143(7) -0.044(5) -0.044(5) 0.008(4)
O3D 0.068(5) 0.060(5) 0.139(6) -0.047(5) -0.057(5) 0.017(5)
O4D 0.077(5) 0.063(5) 0.147(6) -0.053(5) -0.054(5) 0.020(5)
O5D 0.079(6) 0.070(5) 0.134(6) -0.037(5) -0.034(6) 0.010(5)
O6D 0.082(5) 0.068(5) 0.140(6) -0.028(5) -0.040(5) 0.013(5)
C42D 0.069(6) 0.050(6) 0.126(7) -0.044(6) -0.047(6) 0.009(6)
C43D 0.066(5) 0.050(5) 0.127(6) -0.042(5) -0.045(5) 0.009(5)
C44D 0.057(5) 0.058(5) 0.133(7) -0.039(5) -0.040(5) 0.002(5)
C45D 0.058(5) 0.061(5) 0.139(7) -0.044(5) -0.041(5) 0.002(5)
C46D 0.062(5) 0.060(5) 0.148(7) -0.043(6) -0.041(6) 0.014(5)
C47D 0.070(6) 0.057(6) 0.150(7) -0.045(6) -0.041(6) 0.017(6)
C48D 0.068(5) 0.053(5) 0.134(6) -0.038(5) -0.047(5) 0.019(5)
C49D 0.068(5) 0.058(5) 0.138(6) -0.039(5) -0.049(5) 0.021(5)
C50D 0.071(5) 0.063(6) 0.144(6) -0.050(6) -0.063(5) 0.019(6)
C51D 0.074(5) 0.063(6) 0.146(6) -0.054(5) -0.055(5) 0.019(5)
C52D 0.077(6) 0.064(6) 0.148(7) -0.050(6) -0.053(6) 0.023(5)
C53D 0.078(5) 0.059(5) 0.150(6) -0.051(5) -0.049(5) 0.017(5)
C54D 0.070(5) 0.062(6) 0.135(6) -0.037(6) -0.038(6) 0.017(5)
C55D 0.076(6) 0.068(5) 0.134(6) -0.038(6) -0.037(6) 0.012(5)
C56D 0.077(6) 0.068(6) 0.133(6) -0.035(6) -0.040(6) 0.011(5)
C57D 0.080(5) 0.068(5) 0.136(6) -0.032(5) -0.038(5) 0.012(5)
C58D 0.084(6) 0.066(5) 0.145(7) -0.033(6) -0.040(6) 0.015(5)
C59D 0.078(5) 0.063(5) 0.147(6) -0.038(5) -0.044(5) 0.018(5)

loop_
_atom_type_symbol
_atom_type_description
_atom_type_scat_dispersion_real
_atom_type_scat_dispersion_imag
_atom_type_scat_source
C C 0.0033 0.0016 'International Tables Vol C Tables 4.2.6.8 and 6.1.1.4'
H H 0.0000 0.0000 'International Tables Vol C Tables 4.2.6.8 and 6.1.1.4'
B B 0.0013 0.0007 'International Tables Vol C Tables 4.2.6.8 and 6.1.1.4'
Fe Fe 0.3463 0.8444 'International Tables Vol C Tables 4.2.6.8 and 6.1.1.4'
K K 0.2009 0.2494 'International Tables Vol C Tables 4.2.6.8 and 6.1.1.4'
N N 0.0061 0.0033 'International Tables Vol C Tables 4.2.6.8 and 6.1.1.4'
O O 0.0106 0.0060 'International Tables Vol C Tables 4.2.6.8 and 6.1.1.4'

loop_
_geom_angle_atom_site_label_1
_geom_angle_atom_site_label_2
_geom_angle_atom_site_label_3
_geom_angle
N1A Fe1A N4A 74.8(2)
N1A Fe1A N2A 75.6(2)
N4A Fe1A N2A 150.4(2)
O3E K1A O1E 104.9(9)
O3E K1A N6E 65.6(7)
O1E K1A N6E 63.9(7)
O3E K1A O5E 102.1(9)
O1E K1A O5E 101.3(9)
N6E K1A O5E 63.9(6)
O2A K1A O6A 99.1(2)
O2A K1A O3A 119.0(2)
O6A K1A O3A 137.8(2)
O2A K1A O4A 100.9(2)
O6A K1A O4A 98.3(2)
O3A K1A O4A 59.4(2)
O2A K1A O1A 60.7(2)
O6A K1A O1A 115.7(2)
O3A K1A O1A 99.3(2)
O4A K1A O1A 142.7(2)
O3E K1A O4E 60.8(6)
O1E K1A O4E 142.4(10)
N6E K1A O4E 124.8(8)
O5E K1A O4E 115.3(10)
O2A K1A O5A 142.3(3)
O6A K1A O5A 60.37(18)
O3A K1A O5A 93.5(2)
O4A K1A O5A 112.6(2)
O1A K1A O5A 97.9(2)
O2A K1A N7A 61.6(2)
O6A K1A N7A 62.13(17)
O3A K1A N7A 119.5(2)
O4A K1A N7A 61.6(2)
O1A K1A N7A 120.7(2)
O5A K1A N7A 120.21(19)
C1A N1A C5A 117.6(6)
C1A N1A Fe1A 120.4(5)
C5A N1A Fe1A 122.0(4)
N3A N2A C6A 109.1(6)
N3A N2A Fe1A 136.3(4)
C6A N2A Fe1A 114.6(5)
N2A N3A C8A 110.6(5)
N2A N3A C13A 122.2(6)
C8A N3A C13A 126.7(7)
C24A N4A N5A 107.0(6)
C24A N4A Fe1A 116.1(5)
N5A N4A Fe1A 136.0(4)
N4A N5A C26A 108.9(5)
N4A N5A C31A 114.9(6)
C26A N5A C31A 134.7(6)
N1A C1A C2A 122.8(7)
N1A C1A C6A 113.4(6)
C2A C1A C6A 123.9(7)
C1A C2A C3A 119.3(7)
C1A C2A H2A 120.3
C3A C2A H2A 120.3
C4A C3A C2A 115.8(6)
C4A C3A H3A 122.1
C2A C3A H3A 122.1
C5A C4A C3A 121.2(8)
C5A C4A H4A 119.4
C3A C4A H4A 119.4
C4A C5A N1A 123.2(6)
C4A C5A C24A 125.7(7)
N1A C5A C24A 111.1(5)
N2A C6A C7A 107.9(7)
N2A C6A C1A 116.0(6)
C7A C6A C1A 136.1(6)
C8A C7A C6A 107.3(7)
C8A C7A H7A 126.3
C6A C7A H7A 126.3
C7A C8A N3A 104.9(7)
C7A C8A C9A 129.2(7)
N3A C8A C9A 125.6(6)
C8A C9A C10A 109.6(7)
C8A C9A C12A 110.8(8)
C10A C9A C12A 107.4(9)
C8A C9A C11A 114.4(8)
C10A C9A C11A 106.9(8)
C12A C9A C11A 107.4(9)
C9A C10A H10A 109.5
C9A C10A H10B 109.5
H10A C10A H10B 109.5
C9A C10A H10C 109.5
H10A C10A H10C 109.5
H10B C10A H10C 109.5
C9A C11A H11A 109.5
C9A C11A H11B 109.5
H11A C11A H11B 109.5
C9A C11A H11C 109.5
H11A C11A H11C 109.5
H11B C11A H11C 109.5
C9A C12A H12A 109.5
C9A C12A H12B 109.5
H12A C12A H12B 109.5
C9A C12A H12C 109.5
H12A C12A H12C 109.5
H12B C12A H12C 109.5
N3A C13A C14A 104.5(7)
N3A C13A H13A 110.8
C14A C13A H13A 110.8
N3A C13A H13B 110.8
C14A C13A H13B 110.8
H13A C13A H13B 108.9
C15A C14A C13A 119.0(8)
C15A C14A H14A 107.6
C13A C14A H14A 107.6
C15A C14A H14B 107.6
C13A C14A H14B 107.6
H14A C14A H14B 107.0
C14A C15A B1A 120.3(8)
C14A C15A H15A 107.2
B1A C15A H15A 107.2
C14A C15A H15B 107.2
B1A C15A H15B 107.2
H15A C15A H15B 106.9
C23A C16A C17A 114.4(7)
C23A C16A B1A 111.5(8)
C17A C16A B1A 106.6(7)
C23A C16A H16A 108.1
C17A C16A H16A 108.1
B1A C16A H16A 108.1
C16A C17A C18A 114.7(8)
C16A C17A H17A 108.6
C18A C17A H17A 108.6
C16A C17A H17B 108.6
C18A C17A H17B 108.6
H17A C17A H17B 107.6
C19A C18A C17A 114.7(7)
C19A C18A H18A 108.6
C17A C18A H18A 108.6
C19A C18A H18B 108.6
C17A C18A H18B 108.6
H18A C18A H18B 107.6
C18A C19A C20A 117.9(7)
C18A C19A H19A 107.8
C20A C19A H19A 107.8
C18A C19A H19B 107.8
C20A C19A H19B 107.8
H19A C19A H19B 107.2
C21A C20A C19A 113.8(7)
C21A C20A B1A 111.4(7)
C19A C20A B1A 106.9(9)
C21A C20A H20A 108.2
C19A C20A H20A 108.2
B1A C20A H20A 108.2
C20A C21A C22A 116.2(8)
C20A C21A H21A 108.2
C22A C21A H21A 108.2
C20A C21A H21B 108.2
C22A C21A H21B 108.2
H21A C21A H21B 107.4
C23A C22A C21A 110.7(7)
C23A C22A H22A 109.5
C21A C22A H22A 109.5
C23A C22A H22B 109.5
C21A C22A H22B 109.5
H22A C22A H22B 108.1
C16A C23A C22A 119.3(7)
C16A C23A H23A 107.5
C22A C23A H23A 107.5
C16A C23A H23B 107.5
C22A C23A H23B 107.5
H23A C23A H23B 107.0
N4A C24A C25A 110.4(6)
N4A C24A C5A 115.1(7)
C25A C24A C5A 134.4(6)
C26A C25A C24A 106.2(6)
C26A C25A H25A 126.9
C24A C25A H25A 126.9
C25A C26A N5A 107.4(6)
C25A C26A C27A 130.0(7)
N5A C26A C27A 122.1(5)
C29A C27A C28A 110.7(8)
C29A C27A C30A 109.2(7)
C28A C27A C30A 108.9(7)
C29A C27A C26A 112.7(7)
C28A C27A C26A 106.4(6)
C30A C27A C26A 108.8(7)
C27A C28A H28A 109.5
C27A C28A H28B 109.5
H28A C28A H28B 109.5
C27A C28A H28C 109.5
H28A C28A H28C 109.5
H28B C28A H28C 109.5
C27A C29A H29A 109.5
C27A C29A H29B 109.5
H29A C29A H29B 109.5
C27A C29A H29C 109.5
H29A C29A H29C 109.5
H29B C29A H29C 109.5
C27A C30A H30A 109.5
C27A C30A H30B 109.5
H30A C30A H30B 109.5
C27A C30A H30C 109.5
H30A C30A H30C 109.5
H30B C30A H30C 109.5
N5A C31A C32A 112.8(6)
N5A C31A H31A 109.0
C32A C31A H31A 109.0
N5A C31A H31B 109.0
C32A C31A H31B 109.0
H31A C31A H31B 107.8
C31A C32A C33A 118.4(7)
C31A C32A H32A 107.7
C33A C32A H32A 107.7
C31A C32A H32B 107.7
C33A C32A H32B 107.7
H32A C32A H32B 107.1
C32A C33A B2A 118.8(7)
C32A C33A H33A 107.6
B2A C33A H33A 107.6
C32A C33A H33B 107.6
B2A C33A H33B 107.6
H33A C33A H33B 107.0
C35A C34A C41A 113.9(7)
C35A C34A B2A 108.8(7)
C41A C34A B2A 109.8(6)
C35A C34A H34A 108.1
C41A C34A H34A 108.1
B2A C34A H34A 108.1
C34A C35A C36A 118.6(7)
C34A C35A H35A 107.7
C36A C35A H35A 107.7
C34A C35A H35B 107.7
C36A C35A H35B 107.7
H35A C35A H35B 107.1
C35A C36A C37A 112.5(8)
C35A C36A H36A 109.1
C37A C36A H36A 109.1
C35A C36A H36B 109.1
C37A C36A H36B 109.1
H36A C36A H36B 107.8
C38A C37A C36A 115.1(7)
C38A C37A H37A 108.5
C36A C37A H37A 108.5
C38A C37A H37B 108.5
C36A C37A H37B 108.5
H37A C37A H37B 107.5
C39A C38A C37A 113.1(7)
C39A C38A B2A 113.6(7)
C37A C38A B2A 109.4(7)
C39A C38A H38A 106.8
C37A C38A H38A 106.8
B2A C38A H38A 106.8
C40A C39A C38A 113.5(6)
C40A C39A H39A 108.9
C38A C39A H39A 108.9
C40A C39A H39B 108.9
C38A C39A H39B 108.9
H39A C39A H39B 107.7
C39A C40A C41A 114.6(7)
C39A C40A H40A 108.6
C41A C40A H40A 108.6
C39A C40A H40B 108.6
C41A C40A H40B 108.6
H40A C40A H40B 107.6
C34A C41A C40A 114.2(7)
C34A C41A H41A 108.7
C40A C41A H41A 108.7
C34A C41A H41B 108.7
C40A C41A H41B 108.7
H41A C41A H41B 107.6
C15A B1A C16A 117.3(9)
C15A B1A C20A 116.1(8)
C16A B1A C20A 105.7(7)
C15A B1A H1A 105.5
C16A B1A H1A 105.5
C20A B1A H1A 105.5
C38A B2A C33A 113.0(7)
C38A B2A C34A 104.7(6)
C33A B2A C34A 112.4(7)
C38A B2A H2A1 108.8
C33A B2A H2A1 108.8
C34A B2A H2A1 108.8
C42A N6A C48A 111.5(7)
C42A N6A C54A 107.8(8)
C48A N6A C54A 110.0(7)
C42A N6A K1A 107.7(5)
C48A N6A K1A 108.9(6)
C54A N6A K1A 110.8(5)
C53A N7A C59A 108.8(7)
C53A N7A C47A 108.7(7)
C59A N7A C47A 109.5(7)
C53A N7A K1A 111.0(6)
C59A N7A K1A 108.2(5)
C47A N7A K1A 110.5(5)
C44A O1A C43A 110.8(7)
C44A O1A K1A 112.8(6)
C43A O1A K1A 118.4(6)
C45A O2A C46A 111.3(8)
C45A O2A K1A 118.3(5)
C46A O2A K1A 120.0(5)
C49A O3A C50A 113.2(8)
C49A O3A K1A 122.2(6)
C50A O3A K1A 114.7(6)
C51A O4A C52A 109.0(7)
C51A O4A K1A 114.7(7)
C52A O4A K1A 116.8(6)
C56A O5A C55A 108.5(7)
C56A O5A K1A 113.8(6)
C55A O5A K1A 121.5(5)
C58A O6A C57A 109.1(6)
C58A O6A K1A 117.8(4)
C57A O6A K1A 116.3(5)
N6A C42A C43A 113.8(9)
N6A C42A H42A 108.8
C43A C42A H42A 108.8
N6A C42A H42B 108.8
C43A C42A H42B 108.8
H42A C42A H42B 107.7
O1A C43A C42A 110.2(7)
O1A C43A H43A 109.6
C42A C43A H43A 109.6
O1A C43A H43B 109.6
C42A C43A H43B 109.6
H43A C43A H43B 108.1
O1A C44A C45A 111.8(8)
O1A C44A H44A 109.2
C45A C44A H44A 109.2
O1A C44A H44B 109.2
C45A C44A H44B 109.2
H44A C44A H44B 107.9
O2A C45A C44A 109.7(9)
O2A C45A H45A 109.7
C44A C45A H45A 109.7
O2A C45A H45B 109.7
C44A C45A H45B 109.7
H45A C45A H45B 108.2
O2A C46A C47A 110.9(8)
O2A C46A H46A 109.5
C47A C46A H46A 109.5
O2A C46A H46B 109.5
C47A C46A H46B 109.5
H46A C46A H46B 108.0
C46A C47A N7A 111.8(7)
C46A C47A H47A 109.3
N7A C47A H47A 109.3
C46A C47A H47B 109.3
N7A C47A H47B 109.3
H47A C47A H47B 107.9
C49A C48A N6A 114.8(8)
C49A C48A H48A 108.6
N6A C48A H48A 108.6
C49A C48A H48B 108.6
N6A C48A H48B 108.6
H48A C48A H48B 107.6
O3A C49A C48A 110.1(9)
O3A C49A H49A 109.6
C48A C49A H49A 109.6
O3A C49A H49B 109.6
C48A C49A H49B 109.6
H49A C49A H49B 108.2
O3A C50A C51A 110.1(11)
O3A C50A H50A 109.6
C51A C50A H50A 109.6
O3A C50A H50B 109.6
C51A C50A H50B 109.6
H50A C50A H50B 108.2
O4A C51A C50A 108.3(8)
O4A C51A H51A 110.0
C50A C51A H51A 110.0
O4A C51A H51B 110.0
C50A C51A H51B 110.0
H51A C51A H51B 108.4
O4A C52A C53A 108.9(8)
O4A C52A H52A 109.9
C53A C52A H52A 109.9
O4A C52A H52B 109.9
C53A C52A H52B 109.9
H52A C52A H52B 108.3
N7A C53A C52A 113.2(8)
N7A C53A H53A 108.9
C52A C53A H53A 108.9
N7A C53A H53B 108.9
C52A C53A H53B 108.9
H53A C53A H53B 107.7
N6A C54A C55A 115.9(8)
N6A C54A H54A 108.3
C55A C54A H54A 108.3
N6A C54A H54B 108.3
C55A C54A H54B 108.3
H54A C54A H54B 107.4
O5A C55A C54A 107.5(8)
O5A C55A H55A 110.2
C54A C55A H55A 110.2
O5A C55A H55B 110.2
C54A C55A H55B 110.2
H55A C55A H55B 108.5
O5A C56A C57A 111.4(8)
O5A C56A H56A 109.3
C57A C56A H56A 109.3
O5A C56A H56B 109.3
C57A C56A H56B 109.3
H56A C56A H56B 108.0
O6A C57A C56A 108.8(8)
O6A C57A H57A 109.9
C56A C57A H57A 109.9
O6A C57A H57B 109.9
C56A C57A H57B 109.9
H57A C57A H57B 108.3
O6A C58A C59A 110.5(7)
O6A C58A H58A 109.6
C59A C58A H58A 109.6
O6A C58A H58B 109.6
C59A C58A H58B 109.6
H58A C58A H58B 108.1
C58A C59A N7A 114.4(8)
C58A C59A H59A 108.7
N7A C59A H59A 108.7
C58A C59A H59B 108.7
N7A C59A H59B 108.7
H59A C59A H59B 107.6
C42E N6E C48E 106(2)
C42E N6E C54E 106(2)
C48E N6E C54E 112(2)
C42E N6E K1A 113.5(17)
C48E N6E K1A 108.1(14)
C54E N6E K1A 111.6(16)
C53E N7E C59E 110(2)
C53E N7E C47E 104(2)
C59E N7E C47E 114(2)
C53E N7E K1A 109.7(17)
C59E N7E K1A 105.7(16)
C47E N7E K1A 112.6(17)
C43E O1E C44E 107(2)
C43E O1E K1A 115(2)
C44E O1E K1A 122(2)
C45E O2E C46E 115(2)
C45E O2E K1A 114.0(17)
C46E O2E K1A 129.5(17)
C49E O3E C50E 111(2)
C49E O3E K1A 116.1(15)
C50E O3E K1A 116.8(16)
C51E O4E C52E 106(2)
C51E O4E K1A 110(2)
C52E O4E K1A 123(2)
C55E O5E C56E 118(2)
C55E O5E K1A 114(2)
C56E O5E K1A 120.4(19)
C58E O6E C57E 111(3)
C58E O6E K1A 118.6(19)
C57E O6E K1A 103(3)
C43E C42E N6E 114(3)
C43E C42E H42I 108.7
N6E C42E H42I 108.7
C43E C42E H42J 108.7
N6E C42E H42J 108.7
H42I C42E H42J 107.6
O1E C43E C42E 115(3)
O1E C43E H43I 108.4
C42E C43E H43I 108.4
O1E C43E H43J 108.4
C42E C43E H43J 108.4
H43I C43E H43J 107.5
O1E C44E C45E 112(3)
O1E C44E H44I 109.2
C45E C44E H44I 109.2
O1E C44E H44J 109.2
C45E C44E H44J 109.2
H44I C44E H44J 107.9
O2E C45E C44E 119(3)
O2E C45E H45I 107.5
C44E C45E H45I 107.5
O2E C45E H45J 107.5
C44E C45E H45J 107.5
H45I C45E H45J 107.0
O2E C46E C47E 113(3)
O2E C46E H46I 109.0
C47E C46E H46I 109.0
O2E C46E H46J 109.0
C47E C46E H46J 109.0
H46I C46E H46J 107.8
N7E C47E C46E 112(2)
N7E C47E H47I 109.2
C46E C47E H47I 109.2
N7E C47E H47J 109.2
C46E C47E H47J 109.2
H47I C47E H47J 107.9
C49E C48E N6E 116(2)
C49E C48E K1A 78.7(12)
N6E C48E K1A 48.3(10)
C49E C48E H48I 108.3
N6E C48E H48I 108.3
K1A C48E H48I 93.6
C49E C48E H48J 108.3
N6E C48E H48J 108.3
K1A C48E H48J 153.6
H48I C48E H48J 107.4
O3E C49E C48E 110(2)
O3E C49E K1A 42.4(11)
C48E C49E K1A 77.1(12)
O3E C49E H49I 109.6
C48E C49E H49I 109.6
K1A C49E H49I 148.3
O3E C49E H49J 109.6
C48E C49E H49J 109.6
K1A C49E H49J 97.8
H49I C49E H49J 108.1
O3E C50E C51E 106(3)
O3E C50E K1A 41.9(11)
C51E C50E K1A 79.8(18)
O3E C50E H50I 110.6
C51E C50E H50I 110.6
K1A C50E H50I 90.4
O3E C50E H50J 110.6
C51E C50E H50J 110.6
K1A C50E H50J 152.0
H50I C50E H50J 108.7
O4E C51E C50E 107(2)
O4E C51E H51I 110.4
C50E C51E H51I 110.4
O4E C51E H51J 110.4
C50E C51E H51J 110.4
H51I C51E H51J 108.6
O4E C52E C53E 107(2)
O4E C52E H52I 110.3
C53E C52E H52I 110.3
O4E C52E H52J 110.3
C53E C52E H52J 110.3
H52I C52E H52J 108.6
N7E C53E C52E 111(3)
N7E C53E H53I 109.4
C52E C53E H53I 109.4
N7E C53E H53J 109.4
C52E C53E H53J 109.4
H53I C53E H53J 108.0
N6E C54E C55E 114(3)
N6E C54E H54I 108.8
C55E C54E H54I 108.8
N6E C54E H54J 108.8
C55E C54E H54J 108.8
H54I C54E H54J 107.7
O5E C55E C54E 109(3)
O5E C55E H55I 109.8
C54E C55E H55I 109.8
O5E C55E H55J 109.8
C54E C55E H55J 109.8
H55I C55E H55J 108.2
O5E C56E C57E 111(3)
O5E C56E H56I 109.4
C57E C56E H56I 109.4
O5E C56E H56J 109.4
C57E C56E H56J 109.4
H56I C56E H56J 108.0
O6E C57E C56E 108(3)
O6E C57E H57I 110.1
C56E C57E H57I 110.1
O6E C57E H57J 110.1
C56E C57E H57J 110.1
H57I C57E H57J 108.4
O6E C58E C59E 115(3)
O6E C58E H58I 108.6
C59E C58E H58I 108.6
O6E C58E H58J 108.6
C59E C58E H58J 108.6
H58I C58E H58J 107.5
C58E C59E N7E 118(3)
C58E C59E H59I 107.9
N7E C59E H59I 107.9
C58E C59E H59J 107.9
N7E C59E H59J 107.9
H59I C59E H59J 107.2
N1B Fe1B N2B 75.6(2)
N1B Fe1B N4B 74.4(2)
N2B Fe1B N4B 150.0(2)
O6D K1B O4D 107.7(7)
O6B K1B O5B 63.9(6)
O1C K1B O5C 99.5(4)
O6D K1B N7D 65.9(5)
O4D K1B N7D 63.6(5)
O1C K1B O3C 98.6(4)
O5C K1B O3C 106.1(4)
O6D K1B O5D 62.1(5)
O4D K1B O5D 124.8(7)
N7D K1B O5D 127.0(6)
O1C K1B N6C 63.0(3)
O5C K1B N6C 63.3(4)
O3C K1B N6C 63.8(4)
O6B K1B O2B 101.1(7)
O5B K1B O2B 147.6(9)
O6B K1B O1B 120.7(9)
O5B K1B O1B 101.9(8)
O2B K1B O1B 59.5(5)
C5B N1B C1B 116.7(6)
C5B N1B Fe1B 122.0(5)
C1B N1B Fe1B 121.3(4)
N3B N2B C6B 106.4(6)
N3B N2B Fe1B 136.5(4)
C6B N2B Fe1B 115.5(5)
N2B N3B C8B 110.7(5)
N2B N3B C13B 115.7(5)
C8B N3B C13B 132.5(6)
C24B N4B N5B 107.2(6)
C24B N4B Fe1B 116.1(5)
N5B N4B Fe1B 136.7(4)
N4B N5B C26B 110.6(6)
N4B N5B C31B 115.5(6)
C26B N5B C31B 132.4(7)
C2B C1B N1B 124.3(6)
C2B C1B C6B 124.1(7)
N1B C1B C6B 111.6(6)
C1B C2B C3B 118.6(7)
C1B C2B H2B 120.7
C3B C2B H2B 120.7
C4B C3B C2B 117.5(6)
C4B C3B H3B 121.3
C2B C3B H3B 121.3
C5B C4B C3B 119.1(7)
C5B C4B H4B 120.5
C3B C4B H4B 120.5
N1B C5B C4B 123.8(7)
N1B C5B C24B 112.6(6)
C4B C5B C24B 123.4(7)
N2B C6B C7B 109.5(6)
N2B C6B C1B 114.9(6)
C7B C6B C1B 135.6(6)
C6B C7B C8B 107.2(6)
C6B C7B H7B 126.4
C8B C7B H7B 126.4
N3B C8B C7B 106.1(6)
N3B C8B C9B 124.1(5)
C7B C8B C9B 129.5(6)
C11B C9B C8B 108.3(7)
C11B C9B C10B 108.7(7)
C8B C9B C10B 107.7(6)
C11B C9B C12B 109.6(6)
C8B C9B C12B 113.8(6)
C10B C9B C12B 108.8(7)
C9B C10B H10D 109.5
C9B C10B H10E 109.5
H10D C10B H10E 109.5
C9B C10B H10F 109.5
H10D C10B H10F 109.5
H10E C10B H10F 109.5
C9B C11B H11D 109.5
C9B C11B H11E 109.5
H11D C11B H11E 109.5
C9B C11B H11F 109.5
H11D C11B H11F 109.5
H11E C11B H11F 109.5
C9B C12B H12D 109.5
C9B C12B H12E 109.5
H12D C12B H12E 109.5
C9B C12B H12F 109.5
H12D C12B H12F 109.5
H12E C12B H12F 109.5
N3B C13B C14B 113.2(5)
N3B C13B H13C 108.9
C14B C13B H13C 108.9
N3B C13B H13D 108.9
C14B C13B H13D 108.9
H13C C13B H13D 107.8
C13B C14B C15B 116.3(6)
C13B C14B H14C 108.2
C15B C14B H14C 108.2
C13B C14B H14D 108.2
C15B C14B H14D 108.2
H14C C14B H14D 107.4
C14B C15B B1B 118.6(6)
C14B C15B H15C 107.7
B1B C15B H15C 107.7
C14B C15B H15D 107.7
B1B C15B H15D 107.7
H15C C15B H15D 107.1
C23B C16B C17B 113.7(6)
C23B C16B B1B 111.3(6)
C17B C16B B1B 108.1(6)
C23B C16B H16B 107.8
C17B C16B H16B 107.8
B1B C16B H16B 107.8
C18B C17B C16B 115.4(6)
C18B C17B H17C 108.4
C16B C17B H17C 108.4
C18B C17B H17D 108.4
C16B C17B H17D 108.4
H17C C17B H17D 107.5
C19B C18B C17B 115.7(6)
C19B C18B H18C 108.4
C17B C18B H18C 108.4
C19B C18B H18D 108.4
C17B C18B H18D 108.4
H18C C18B H18D 107.4
C18B C19B C20B 115.5(6)
C18B C19B H19C 108.4
C20B C19B H19C 108.4
C18B C19B H19D 108.4
C20B C19B H19D 108.4
H19C C19B H19D 107.5
C19B C20B C21B 113.7(6)
C19B C20B B1B 110.3(6)
C21B C20B B1B 108.9(6)
C19B C20B H20B 107.9
C21B C20B H20B 107.9
B1B C20B H20B 107.9
C22B C21B C20B 116.6(7)
C22B C21B H21C 108.1
C20B C21B H21C 108.1
C22B C21B H21D 108.1
C20B C21B H21D 108.1
H21C C21B H21D 107.3
C21B C22B C23B 113.9(6)
C21B C22B H22C 108.8
C23B C22B H22C 108.8
C21B C22B H22D 108.8
C23B C22B H22D 108.8
H22C C22B H22D 107.7
C16B C23B C22B 116.2(6)
C16B C23B H23C 108.2
C22B C23B H23C 108.2
C16B C23B H23D 108.2
C22B C23B H23D 108.2
H23C C23B H23D 107.4
N4B C24B C25B 109.3(7)
N4B C24B C5B 114.7(7)
C25B C24B C5B 135.9(6)
C26B C25B C24B 105.4(7)
C26B C25B H25B 127.3
C24B C25B H25B 127.3
N5B C26B C25B 107.4(7)
N5B C26B C27B 124.4(7)
C25B C26B C27B 127.9(7)
C29B C27B C28B 108.3(9)
C29B C27B C30B 110.9(8)
C28B C27B C30B 106.0(8)
C29B C27B C26B 109.9(7)
C28B C27B C26B 112.8(7)
C30B C27B C26B 108.8(7)
C27B C28B H28D 109.5
C27B C28B H28E 109.5
H28D C28B H28E 109.5
C27B C28B H28F 109.5
H28D C28B H28F 109.5
H28E C28B H28F 109.5
C27B C29B H29D 109.5
C27B C29B H29E 109.5
H29D C29B H29E 109.5
C27B C29B H29F 109.5
H29D C29B H29F 109.5
H29E C29B H29F 109.5
C27B C30B H30D 109.5
C27B C30B H30E 109.5
H30D C30B H30E 109.5
C27B C30B H30F 109.5
H30D C30B H30F 109.5
H30E C30B H30F 109.5
N5B C31B C32B 110.3(6)
N5B C31B H31C 109.6
C32B C31B H31C 109.6
N5B C31B H31D 109.6
C32B C31B H31D 109.6
H31C C31B H31D 108.1
C33B C32B C31B 116.5(7)
C33B C32B H32C 108.2
C31B C32B H32C 108.2
C33B C32B H32D 108.2
C31B C32B H32D 108.2
H32C C32B H32D 107.3
C32B C33B B2B 117.0(7)
C32B C33B H33C 108.0
B2B C33B H33C 108.0
C32B C33B H33D 108.0
B2B C33B H33D 108.0
H33C C33B H33D 107.3
C35B C34B C41B 114.2(7)
C35B C34B B2B 110.7(7)
C41B C34B B2B 109.4(6)
C35B C34B H34B 107.4
C41B C34B H34B 107.4
B2B C34B H34B 107.4
C34B C35B C36B 115.0(7)
C34B C35B H35C 108.5
C36B C35B H35C 108.5
C34B C35B H35D 108.5
C36B C35B H35D 108.5
H35C C35B H35D 107.5
C37B C36B C35B 115.4(7)
C37B C36B H36C 108.4
C35B C36B H36C 108.4
C37B C36B H36D 108.4
C35B C36B H36D 108.4
H36C C36B H36D 107.5
C36B C37B C38B 115.9(8)
C36B C37B H37C 108.3
C38B C37B H37C 108.3
C36B C37B H37D 108.3
C38B C37B H37D 108.3
H37C C37B H37D 107.4
C39B C38B C37B 112.8(7)
C39B C38B B2B 110.0(7)
C37B C38B B2B 108.6(7)
C39B C38B H38B 108.5
C37B C38B H38B 108.5
B2B C38B H38B 108.5
C40B C39B C38B 116.9(7)
C40B C39B H39C 108.1
C38B C39B H39C 108.1
C40B C39B H39D 108.1
C38B C39B H39D 108.1
H39C C39B H39D 107.3
C39B C40B C41B 112.4(6)
C39B C40B H40C 109.1
C41B C40B H40C 109.1
C39B C40B H40D 109.1
C41B C40B H40D 109.1
H40C C40B H40D 107.9
C34B C41B C40B 117.6(7)
C34B C41B H41C 107.9
C40B C41B H41C 107.9
C34B C41B H41D 107.9
C40B C41B H41D 107.9
H41C C41B H41D 107.2
C15B B1B C16B 116.1(7)
C15B B1B C20B 112.4(6)
C16B B1B C20B 104.2(5)
C15B B1B H1B 107.9
C16B B1B H1B 107.9
C20B B1B H1B 107.9
C34B B2B C38B 105.4(6)
C34B B2B C33B 114.3(6)
C38B B2B C33B 115.1(7)
C34B B2B H2B1 107.2
C38B B2B H2B1 107.2
C33B B2B H2B1 107.2
C48B N6B C54B 112.1(17)
C48B N6B C42B 112.4(17)
C54B N6B C42B 107.7(18)
C48B N6B K1B 110.9(14)
C54B N6B K1B 107.1(14)
C42B N6B K1B 106.4(16)
C53B N7B C59B 108.4(17)
C53B N7B C47B 110.5(17)
C59B N7B C47B 113.6(17)
C53B N7B K1B 111.5(15)
C59B N7B K1B 102.4(14)
C47B N7B K1B 110.2(14)
C43B O1B C44B 113.3(17)
C43B O1B K1B 118.6(15)
C44B O1B K1B 117.3(17)
C45B O2B C46B 112.0(17)
C45B O2B K1B 115(2)
C46B O2B K1B 116.4(18)
C49B O3B C50B 115.0(16)
C49B O3B K1B 120.5(15)
C50B O3B K1B 117.1(15)
C51B O4B C52B 107.9(16)
C51B O4B K1B 116.3(16)
C52B O4B K1B 118.6(14)
C56B O5B C55B 107.9(16)
C56B O5B K1B 111.9(11)
C55B O5B K1B 121.2(19)
C58B O6B C57B 110.1(15)
C58B O6B K1B 117.7(18)
C57B O6B K1B 119.9(12)
N6B C42B C43B 113(2)
N6B C42B H42C 108.9
C43B C42B H42C 108.9
N6B C42B H42D 108.9
C43B C42B H42D 108.9
H42C C42B H42D 107.8
O1B C43B C42B 111(2)
O1B C43B H43C 109.4
C42B C43B H43C 109.4
O1B C43B H43D 109.4
C42B C43B H43D 109.4
H43C C43B H43D 108.0
O1B C44B C45B 110(2)
O1B C44B H44C 109.6
C45B C44B H44C 109.6
O1B C44B H44D 109.6
C45B C44B H44D 109.6
H44C C44B H44D 108.1
O2B C45B C44B 110(2)
O2B C45B H45C 109.6
C44B C45B H45C 109.6
O2B C45B H45D 109.6
C44B C45B H45D 109.6
H45C C45B H45D 108.1
O2B C46B C47B 109.2(19)
O2B C46B H46C 109.8
C47B C46B H46C 109.8
O2B C46B H46D 109.8
C47B C46B H46D 109.8
H46C C46B H46D 108.3
N7B C47B C46B 110.6(19)
N7B C47B H47C 109.5
C46B C47B H47C 109.5
N7B C47B H47D 109.5
C46B C47B H47D 109.5
H47C C47B H47D 108.1
N6B C48B C49B 116(2)
N6B C48B H48C 108.2
C49B C48B H48C 108.2
N6B C48B H48D 108.2
C49B C48B H48D 108.2
H48C C48B H48D 107.3
O3B C49B C48B 108.8(18)
O3B C49B H49C 109.9
C48B C49B H49C 109.9
O3B C49B H49D 109.9
C48B C49B H49D 109.9
H49C C49B H49D 108.3
O3B C50B C51B 110.4(19)
O3B C50B H50C 109.6
C51B C50B H50C 109.6
O3B C50B H50D 109.6
C51B C50B H50D 109.6
H50C C50B H50D 108.1
O4B C51B C50B 108(2)
O4B C51B H51C 110.0
C50B C51B H51C 110.0
O4B C51B H51D 110.0
C50B C51B H51D 110.0
H51C C51B H51D 108.4
O4B C52B C53B 107.7(18)
O4B C52B H52C 110.2
C53B C52B H52C 110.2
O4B C52B H52D 110.2
C53B C52B H52D 110.2
H52C C52B H52D 108.5
N7B C53B C52B 112.3(18)
N7B C53B H53C 109.2
C52B C53B H53C 109.1
N7B C53B H53D 109.2
C52B C53B H53D 109.1
H53C C53B H53D 107.9
N6B C54B C55B 115(2)
N6B C54B H54C 108.5
C55B C54B H54C 108.5
N6B C54B H54D 108.5
C55B C54B H54D 108.5
H54C C54B H54D 107.5
O5B C55B C54B 108(2)
O5B C55B H55C 110.2
C54B C55B H55C 110.2
O5B C55B H55D 110.2
C54B C55B H55D 110.2
H55C C55B H55D 108.5
O5B C56B C57B 117.0(15)
O5B C56B K1B 46.1(8)
C57B C56B K1B 81.4(10)
O5B C56B H56C 108.0
C57B C56B H56C 108.0
K1B C56B H56C 94.5
O5B C56B H56D 108.0
C57B C56B H56D 108.0
K1B C56B H56D 151.5
H56C C56B H56D 107.3
O6B C57B C56B 110.0(15)
O6B C57B H57C 109.7
C56B C57B H57C 109.7
O6B C57B H57D 109.7
C56B C57B H57D 109.7
H57C C57B H57D 108.2
O6B C58B C59B 107.5(19)
O6B C58B H58C 110.2
C59B C58B H58C 110.2
O6B C58B H58D 110.2
C59B C58B H58D 110.2
H58C C58B H58D 108.5
N7B C59B C58B 113(2)
N7B C59B H59C 109.1
C58B C59B H59C 109.1
N7B C59B H59D 109.1
C58B C59B H59D 109.1
H59C C59B H59D 107.8
C42C N6C C54C 108.7(13)
C42C N6C C48C 110.3(11)
C54C N6C C48C 111.8(12)
C42C N6C K1B 108.5(8)
C54C N6C K1B 107.1(8)
C48C N6C K1B 110.3(9)
C53C N7C C47C 108.9(12)
C53C N7C C59C 108.9(12)
C47C N7C C59C 108.8(12)
C53C N7C K1B 110.9(9)
C47C N7C K1B 112.5(8)
C59C N7C K1B 106.7(9)
C43C O1C C44C 108.4(11)
C43C O1C K1B 117.0(8)
C44C O1C K1B 116.1(9)
C45C O2C C46C 110.9(12)
C45C O2C K1B 112.1(10)
C46C O2C K1B 122.2(9)
C50C O3C C49C 110.5(10)
C50C O3C K1B 116.0(9)
C49C O3C K1B 114.1(9)
C51C O4C C52C 108.0(11)
C51C O4C K1B 117.3(8)
C52C O4C K1B 125.7(8)
C55C O5C C56C 112.4(13)
C55C O5C K1B 118.7(9)
C56C O5C K1B 116.8(9)
C58C O6C C57C 110.9(11)
C58C O6C K1B 118.9(11)
C57C O6C K1B 115.7(9)
C43C C42C N6C 114.4(12)
C43C C42C H42E 108.7
N6C C42C H42E 108.7
C43C C42C H42F 108.7
N6C C42C H42F 108.7
H42E C42C H42F 107.6
O1C C43C C42C 110.7(12)
O1C C43C H43E 109.5
C42C C43C H43E 109.5
O1C C43C H43F 109.5
C42C C43C H43F 109.5
H43E C43C H43F 108.1
O1C C44C C45C 108.1(14)
O1C C44C H44E 110.1
C45C C44C H44E 110.1
O1C C44C H44F 110.1
C45C C44C H44F 110.1
H44E C44C H44F 108.4
O2C C45C C44C 113.1(14)
O2C C45C H45E 109.0
C44C C45C H45E 109.0
O2C C45C H45F 109.0
C44C C45C H45F 109.0
H45E C45C H45F 107.8
O2C C46C C47C 107.6(14)
O2C C46C H46E 110.2
C47C C46C H46E 110.2
O2C C46C H46F 110.2
C47C C46C H46F 110.2
H46E C46C H46F 108.5
N7C C47C C46C 113.1(12)
N7C C47C H47E 109.0
C46C C47C H47E 109.0
N7C C47C H47F 109.0
C46C C47C H47F 109.0
H47E C47C H47F 107.8
C49C C48C N6C 114.5(13)
C49C C48C H48E 108.6
N6C C48C H48E 108.6
C49C C48C H48F 108.6
N6C C48C H48F 108.6
H48E C48C H48F 107.6
O3C C49C C48C 109.4(11)
O3C C49C H49E 109.8
C48C C49C H49E 109.8
O3C C49C H49F 109.8
C48C C49C H49F 109.8
H49E C49C H49F 108.2
O3C C50C C51C 112.0(12)
O3C C50C H50E 109.2
C51C C50C H50E 109.2
O3C C50C H50F 109.2
C51C C50C H50F 109.2
H50E C50C H50F 107.9
O4C C51C C50C 108.4(15)
O4C C51C H51E 110.0
C50C C51C H51E 110.0
O4C C51C H51F 110.0
C50C C51C H51F 110.0
H51E C51C H51F 108.4
O4C C52C C53C 107.5(12)
O4C C52C H52E 110.2
C53C C52C H52E 110.2
O4C C52C H52F 110.2
C53C C52C H52F 110.2
H52E C52C H52F 108.5
N7C C53C C52C 114.2(12)
N7C C53C H53E 108.7
C52C C53C H53E 108.7
N7C C53C H53F 108.7
C52C C53C H53F 108.7
H53E C53C H53F 107.6
C55C C54C N6C 118.7(13)
C55C C54C H54E 107.6
N6C C54C H54E 107.6
C55C C54C H54F 107.6
N6C C54C H54F 107.6
H54E C54C H54F 107.1
O5C C55C C54C 108.0(14)
O5C C55C H55E 110.1
C54C C55C H55E 110.1
O5C C55C H55F 110.1
C54C C55C H55F 110.1
H55E C55C H55F 108.4
O5C C56C C57C 111.0(15)
O5C C56C H56E 109.4
C57C C56C H56E 109.4
O5C C56C H56F 109.4
C57C C56C H56F 109.4
H56E C56C H56F 108.0
O6C C57C C56C 108.3(13)
O6C C57C H57E 110.0
C56C C57C H57E 110.0
O6C C57C H57F 110.0
C56C C57C H57F 110.0
H57E C57C H57F 108.4
O6C C58C C59C 110.4(13)
O6C C58C H58E 109.6
C59C C58C H58E 109.6
O6C C58C H58F 109.6
C59C C58C H58F 109.6
H58E C58C H58F 108.1
C58C C59C N7C 118.0(15)
C58C C59C H59E 107.8
N7C C59C H59E 107.8
C58C C59C H59F 107.8
N7C C59C H59F 107.8
H59E C59C H59F 107.1
C42D N6D C48D 112.1(18)
C42D N6D C54D 112(2)
C48D N6D C54D 105.9(18)
C42D N6D K1B 110.7(12)
C48D N6D K1B 108.8(13)
C54D N6D K1B 106.7(14)
C53D N7D C47D 110.7(18)
C53D N7D C59D 106.6(18)
C47D N7D C59D 111(2)
C53D N7D K1B 107.9(13)
C47D N7D K1B 113.6(14)
C59D N7D K1B 106.3(12)
C43D O1D C44D 110.0(19)
C43D O1D K1B 119.5(15)
C44D O1D K1B 111(2)
C46D O2D C45D 118.8(19)
C46D O2D K1B 113.3(16)
C45D O2D K1B 120.5(15)
C49D O3D C50D 112.9(17)
C49D O3D K1B 118.3(16)
C50D O3D K1B 114.1(14)
C51D O4D C52D 107.1(18)
C51D O4D K1B 116.4(17)
C52D O4D K1B 116.5(15)
C55D O5D C56D 114(2)
C55D O5D K1B 130.9(15)
C56D O5D K1B 110.7(15)
C58D O6D C57D 110.4(18)
C58D O6D K1B 112.9(14)
C57D O6D K1B 113.4(14)
N6D C42D C43D 113(2)
N6D C42D H42G 108.9
C43D C42D H42G 108.9
N6D C42D H42H 108.9
C43D C42D H42H 108.9
H42G C42D H42H 107.8
O1D C43D C42D 115(2)
O1D C43D H43G 108.4
C42D C43D H43G 108.4
O1D C43D H43H 108.4
C42D C43D H43H 108.4
H43G C43D H43H 107.5
O1D C44D C45D 112(2)
O1D C44D H44G 109.2
C45D C44D H44G 109.2
O1D C44D H44H 109.2
C45D C44D H44H 109.2
H44G C44D H44H 107.9
O2D C45D C44D 115(2)
O2D C45D H45G 108.5
C44D C45D H45G 108.5
O2D C45D H45H 108.5
C44D C45D H45H 108.5
H45G C45D H45H 107.5
O2D C46D C47D 108(2)
O2D C46D H46G 110.1
C47D C46D H46G 110.1
O2D C46D H46H 110.1
C47D C46D H46H 110.1
H46G C46D H46H 108.4
N7D C47D C46D 108(2)
N7D C47D H47G 110.1
C46D C47D H47G 110.1
N7D C47D H47H 110.1
C46D C47D H47H 110.1
H47G C47D H47H 108.4
C49D C48D N6D 115(2)
C49D C48D H48G 108.5
N6D C48D H48G 108.5
C49D C48D H48H 108.5
N6D C48D H48H 108.5
H48G C48D H48H 107.5
O3D C49D C48D 111(2)
O3D C49D H49G 109.5
C48D C49D H49G 109.5
O3D C49D H49H 109.5
C48D C49D H49H 109.5
H49G C49D H49H 108.1
O3D C50D C51D 108(2)
O3D C50D H50G 110.0
C51D C50D H50G 110.0
O3D C50D H50H 110.0
C51D C50D H50H 110.0
H50G C50D H50H 108.4
O4D C51D C50D 110(2)
O4D C51D H51G 109.7
C50D C51D H51G 109.7
O4D C51D H51H 109.7
C50D C51D H51H 109.7
H51G C51D H51H 108.2
O4D C52D C53D 109(2)
O4D C52D H52G 109.9
C53D C52D H52G 109.9
O4D C52D H52H 109.9
C53D C52D H52H 109.9
H52G C52D H52H 108.3
N7D C53D C52D 109(2)
N7D C53D K1B 48.7(9)
C52D C53D K1B 79.8(14)
N7D C53D H53G 109.9
C52D C53D H53G 109.9
K1B C53D H53G 158.4
N7D C53D H53H 109.9
C52D C53D H53H 109.9
K1B C53D H53H 85.1
H53G C53D H53H 108.3
N6D C54D C55D 116(2)
N6D C54D H54G 108.2
C55D C54D H54G 108.2
N6D C54D H54H 108.2
C55D C54D H54H 108.2
H54G C54D H54H 107.4
O5D C55D C54D 107(2)
O5D C55D H55G 110.4
C54D C55D H55G 110.4
O5D C55D H55H 110.4
C54D C55D H55H 110.4
H55G C55D H55H 108.6
O5D C56D C57D 109(2)
O5D C56D H56G 109.9
C57D C56D H56G 109.9
O5D C56D H56H 109.9
C57D C56D H56H 109.9
H56G C56D H56H 108.3
O6D C57D C56D 105(2)
O6D C57D K1B 44.7(10)
C56D C57D K1B 80.0(14)
O6D C57D H57G 110.7
C56D C57D H57G 110.7
K1B C57D H57G 86.3
O6D C57D H57H 110.7
C56D C57D H57H 110.7
K1B C57D H57H 155.4
H57G C57D H57H 108.8
O6D C58D C59D 111.8(19)
O6D C58D K1B 45.6(11)
C59D C58D K1B 79.3(11)
O6D C58D H58G 109.3
C59D C58D H58G 109.3
K1B C58D H58G 153.2
O6D C58D H58H 109.3
C59D C58D H58H 109.3
K1B C58D H58H 92.1
H58G C58D H58H 107.9
C58D C59D N7D 114.7(18)
C58D C59D K1B 76.3(11)
N7D C59D K1B 49.5(9)
C58D C59D H59G 108.6
N7D C59D H59G 108.6
K1B C59D H59G 94.0
C58D C59D H59H 108.6
N7D C59D H59H 108.6
K1B C59D H59H 154.3
H59G C59D H59H 107.6

loop_
_geom_bond_atom_site_label_1
_geom_bond_atom_site_label_2
_geom_bond_distance
Fe1A N1A 2.021(6)
Fe1A N4A 2.153(6)
Fe1A N2A 2.155(6)
K1A O3E 2.64(2)
K1A O1E 2.73(2)
K1A N6E 2.75(2)
K1A O5E 2.76(2)
K1A O2A 2.762(7)
K1A O6A 2.801(6)
K1A O3A 2.814(7)
K1A O4A 2.819(7)
K1A O1A 2.831(7)
K1A O4E 2.84(2)
K1A O5A 2.862(7)
K1A N7A 2.890(7)
N1A C1A 1.365(9)
N1A C5A 1.373(9)
N2A N3A 1.309(8)
N2A C6A 1.354(8)
N3A C8A 1.415(9)
N3A C13A 1.525(10)
N4A C24A 1.339(8)
N4A N5A 1.356(8)
N5A C26A 1.380(9)
N5A C31A 1.468(8)
C1A C2A 1.394(9)
C1A C6A 1.427(11)
C2A C3A 1.453(12)
C2A H2A 0.9500
C3A C4A 1.413(11)
C3A H3A 0.9500
C4A C5A 1.362(9)
C4A H4A 0.9500
C5A C24A 1.468(9)
C6A C7A 1.411(11)
C7A C8A 1.385(11)
C7A H7A 0.9500
C8A C9A 1.497(12)
C9A C10A 1.502(13)
C9A C12A 1.550(14)
C9A C11A 1.565(13)
C10A H10A 0.9800
C10A H10B 0.9800
C10A H10C 0.9800
C11A H11A 0.9800
C11A H11B 0.9800
C11A H11C 0.9800
C12A H12A 0.9800
C12A H12B 0.9800
C12A H12C 0.9800
C13A C14A 1.600(13)
C13A H13A 0.9900
C13A H13B 0.9900
C14A C15A 1.484(14)
C14A H14A 0.9900
C14A H14B 0.9900
C15A B1A 1.602(14)
C15A H15A 0.9900
C15A H15B 0.9900
C16A C23A 1.486(13)
C16A C17A 1.566(12)
C16A B1A 1.607(12)
C16A H16A 1.0000
C17A C18A 1.577(14)
C17A H17A 0.9900
C17A H17B 0.9900
C18A C19A 1.474(13)
C18A H18A 0.9900
C18A H18B 0.9900
C19A C20A 1.559(13)
C19A H19A 0.9900
C19A H19B 0.9900
C20A C21A 1.509(13)
C20A B1A 1.623(15)
C20A H20A 1.0000
C21A C22A 1.589(11)
C21A H21A 0.9900
C21A H21B 0.9900
C22A C23A 1.540(12)
C22A H22A 0.9900
C22A H22B 0.9900
C23A H23A 0.9900
C23A H23B 0.9900
C24A C25A 1.375(10)
C25A C26A 1.368(9)
C25A H25A 0.9500
C26A C27A 1.547(11)
C27A C29A 1.507(10)
C27A C28A 1.524(12)
C27A C30A 1.545(11)
C28A H28A 0.9800
C28A H28B 0.9800
C28A H28C 0.9800
C29A H29A 0.9800
C29A H29B 0.9800
C29A H29C 0.9800
C30A H30A 0.9800
C30A H30B 0.9800
C30A H30C 0.9800
C31A C32A 1.510(11)
C31A H31A 0.9900
C31A H31B 0.9900
C32A C33A 1.548(12)
C32A H32A 0.9900
C32A H32B 0.9900
C33A B2A 1.661(14)
C33A H33A 0.9900
C33A H33B 0.9900
C34A C35A 1.511(12)
C34A C41A 1.518(11)
C34A B2A 1.667(10)
C34A H34A 1.0000
C35A C36A 1.555(13)
C35A H35A 0.9900
C35A H35B 0.9900
C36A C37A 1.580(12)
C36A H36A 0.9900
C36A H36B 0.9900
C37A C38A 1.567(13)
C37A H37A 0.9900
C37A H37B 0.9900
C38A C39A 1.541(11)
C38A B2A 1.569(13)
C38A H38A 1.0000
C39A C40A 1.538(11)
C39A H39A 0.9900
C39A H39B 0.9900
C40A C41A 1.587(12)
C40A H40A 0.9900
C40A H40B 0.9900
C41A H41A 0.9900
C41A H41B 0.9900
B1A H1A 1.0000
B2A H2A1 1.0000
N6A C42A 1.475(13)
N6A C48A 1.473(12)
N6A C54A 1.475(11)
N7A C53A 1.459(12)
N7A C59A 1.502(11)
N7A C47A 1.520(11)
O1A C44A 1.398(11)
O1A C43A 1.405(10)
O2A C45A 1.409(11)
O2A C46A 1.418(10)
O3A C49A 1.415(12)
O3A C50A 1.440(13)
O4A C51A 1.402(13)
O4A C52A 1.431(12)
O5A C56A 1.405(10)
O5A C55A 1.423(10)
O6A C58A 1.394(9)
O6A C57A 1.427(10)
C42A C43A 1.512(12)
C42A H42A 0.9900
C42A H42B 0.9900
C43A H43A 0.9900
C43A H43B 0.9900
C44A C45A 1.516(12)
C44A H44A 0.9900
C44A H44B 0.9900
C45A H45A 0.9900
C45A H45B 0.9900
C46A C47A 1.499(13)
C46A H46A 0.9900
C46A H46B 0.9900
C47A H47A 0.9900
C47A H47B 0.9900
C48A C49A 1.467(14)
C48A H48A 0.9900
C48A H48B 0.9900
C49A H49A 0.9900
C49A H49B 0.9900
C50A C51A 1.447(16)
C50A H50A 0.9900
C50A H50B 0.9900
C51A H51A 0.9900
C51A H51B 0.9900
C52A C53A 1.527(13)
C52A H52A 0.9900
C52A H52B 0.9900
C53A H53A 0.9900
C53A H53B 0.9900
C54A C55A 1.503(12)
C54A H54A 0.9900
C54A H54B 0.9900
C55A H55A 0.9900
C55A H55B 0.9900
C56A C57A 1.519(9)
C56A H56A 0.9900
C56A H56B 0.9900
C57A H57A 0.9900
C57A H57B 0.9900
C58A C59A 1.489(12)
C58A H58A 0.9900
C58A H58B 0.9900
C59A H59A 0.9900
C59A H59B 0.9900
N6E C42E 1.48(2)
N6E C48E 1.48(2)
N6E C54E 1.49(2)
N7E C53E 1.46(2)
N7E C59E 1.48(2)
N7E C47E 1.51(2)
O1E C43E 1.39(2)
O1E C44E 1.39(2)
O2E C45E 1.39(2)
O2E C46E 1.40(2)
O3E C49E 1.44(2)
O3E C50E 1.44(2)
O4E C51E 1.42(2)
O4E C52E 1.43(2)
O5E C55E 1.40(2)
O5E C56E 1.40(2)
O6E C58E 1.37(2)
O6E C57E 1.43(2)
C42E C43E 1.47(2)
C42E H42I 0.9900
C42E H42J 0.9900
C43E H43I 0.9900
C43E H43J 0.9900
C44E C45E 1.49(2)
C44E H44I 0.9900
C44E H44J 0.9900
C45E H45I 0.9900
C45E H45J 0.9900
C46E C47E 1.53(2)
C46E H46I 0.9900
C46E H46J 0.9900
C47E H47I 0.9900
C47E H47J 0.9900
C48E C49E 1.47(2)
C48E H48I 0.9900
C48E H48J 0.9900
C49E H49I 0.9900
C49E H49J 0.9900
C50E C51E 1.48(3)
C50E H50I 0.9900
C50E H50J 0.9900
C51E H51I 0.9900
C51E H51J 0.9900
C52E C53E 1.50(2)
C52E H52I 0.9900
C52E H52J 0.9900
C53E H53I 0.9900
C53E H53J 0.9900
C54E C55E 1.51(2)
C54E H54I 0.9900
C54E H54J 0.9900
C55E H55I 0.9900
C55E H55J 0.9900
C56E C57E 1.52(2)
C56E H56I 0.9900
C56E H56J 0.9900
C57E H57I 0.9900
C57E H57J 0.9900
C58E C59E 1.47(2)
C58E H58I 0.9900
C58E H58J 0.9900
C59E H59I 0.9900
C59E H59J 0.9900
Fe1B N1B 2.017(6)
Fe1B N2B 2.142(6)
Fe1B N4B 2.160(6)
K1B O6B 2.64(2)
K1B O6D 2.68(2)
K1B O4D 2.684(18)
K1B O5B 2.69(2)
K1B O1C 2.737(11)
K1B O5C 2.774(13)
K1B N7D 2.773(18)
K1B O3C 2.779(12)
K1B O5D 2.819(19)
K1B N6C 2.808(11)
K1B O2B 2.85(2)
K1B O1B 2.84(2)
N1B C5B 1.347(9)
N1B C1B 1.385(9)
N2B N3B 1.347(8)
N2B C6B 1.364(8)
N3B C8B 1.377(9)
N3B C13B 1.481(8)
N4B C24B 1.336(8)
N4B N5B 1.336(8)
N5B C26B 1.355(10)
N5B C31B 1.457(9)
C1B C2B 1.378(9)
C1B C6B 1.462(9)
C2B C3B 1.432(11)
C2B H2B 0.9500
C3B C4B 1.426(11)
C3B H3B 0.9500
C4B C5B 1.400(10)
C4B H4B 0.9500
C5B C24B 1.451(11)
C6B C7B 1.376(10)
C7B C8B 1.380(9)
C7B H7B 0.9500
C8B C9B 1.529(10)
C9B C11B 1.526(11)
C9B C10B 1.532(12)
C9B C12B 1.529(11)
C10B H10D 0.9800
C10B H10E 0.9800
C10B H10F 0.9800
C11B H11D 0.9800
C11B H11E 0.9800
C11B H11F 0.9800
C12B H12D 0.9800
C12B H12E 0.9800
C12B H12F 0.9800
C13B C14B 1.514(9)
C13B H13C 0.9900
C13B H13D 0.9900
C14B C15B 1.571(10)
C14B H14C 0.9900
C14B H14D 0.9900
C15B B1B 1.605(13)
C15B H15C 0.9900
C15B H15D 0.9900
C16B C23B 1.501(11)
C16B C17B 1.552(10)
C16B B1B 1.621(10)
C16B H16B 1.0000
C17B C18B 1.526(10)
C17B H17C 0.9900
C17B H17D 0.9900
C18B C19B 1.491(10)
C18B H18C 0.9900
C18B H18D 0.9900
C19B C20B 1.531(9)
C19B H19C 0.9900
C19B H19D 0.9900
C20B C21B 1.542(11)
C20B B1B 1.645(10)
C20B H20B 1.0000
C21B C22B 1.520(11)
C21B H21C 0.9900
C21B H21D 0.9900
C22B C23B 1.584(11)
C22B H22C 0.9900
C22B H22D 0.9900
C23B H23C 0.9900
C23B H23D 0.9900
C24B C25B 1.406(11)
C25B C26B 1.371(11)
C25B H25B 0.9500
C26B C27B 1.547(12)
C27B C29B 1.518(13)
C27B C28B 1.524(11)
C27B C30B 1.524(12)
C28B H28D 0.9800
C28B H28E 0.9800
C28B H28F 0.9800
C29B H29D 0.9800
C29B H29E 0.9800
C29B H29F 0.9800
C30B H30D 0.9800
C30B H30E 0.9800
C30B H30F 0.9800
C31B C32B 1.545(11)
C31B H31C 0.9900
C31B H31D 0.9900
C32B C33B 1.501(12)
C32B H32C 0.9900
C32B H32D 0.9900
C33B B2B 1.668(12)
C33B H33C 0.9900
C33B H33D 0.9900
C34B C35B 1.495(11)
C34B C41B 1.526(12)
C34B B2B 1.598(12)
C34B H34B 1.0000
C35B C36B 1.570(13)
C35B H35C 0.9900
C35B H35D 0.9900
C36B C37B 1.474(13)
C36B H36C 0.9900
C36B H36D 0.9900
C37B C38B 1.567(11)
C37B H37C 0.9900
C37B H37D 0.9900
C38B C39B 1.554(12)
C38B B2B 1.617(12)
C38B H38B 1.0000
C39B C40B 1.549(12)
C39B H39C 0.9900
C39B H39D 0.9900
C40B C41B 1.551(11)
C40B H40C 0.9900
C40B H40D 0.9900
C41B H41C 0.9900
C41B H41D 0.9900
B1B H1B 1.0000
B2B H2B1 1.0000
N6B C48B 1.465(17)
N6B C54B 1.473(16)
N6B C42B 1.475(18)
N7B C53B 1.460(17)
N7B C59B 1.493(17)
N7B C47B 1.505(16)
O1B C43B 1.396(16)
O1B C44B 1.400(17)
O2B C45B 1.406(17)
O2B C46B 1.417(16)
O3B C49B 1.412(17)
O3B C50B 1.440(18)
O4B C51B 1.406(18)
O4B C52B 1.431(17)
O5B C56B 1.403(15)
O5B C55B 1.423(16)
O6B C58B 1.392(16)
O6B C57B 1.418(16)
C42B C43B 1.508(17)
C42B H42C 0.9900
C42B H42D 0.9900
C43B H43C 0.9900
C43B H43D 0.9900
C44B C45B 1.522(17)
C44B H44C 0.9900
C44B H44D 0.9900
C45B H45C 0.9900
C45B H45D 0.9900
C46B C47B 1.505(18)
C46B H46C 0.9900
C46B H46D 0.9900
C47B H47C 0.9900
C47B H47D 0.9900
C48B C49B 1.467(19)
C48B H48C 0.9900
C48B H48D 0.9900
C49B H49C 0.9900
C49B H49D 0.9900
C50B C51B 1.44(2)
C50B H50C 0.9900
C50B H50D 0.9900
C51B H51C 0.9900
C51B H51D 0.9900
C52B C53B 1.532(18)
C52B H52C 0.9900
C52B H52D 0.9900
C53B H53C 0.9900
C53B H53D 0.9900
C54B C55B 1.500(17)
C54B H54C 0.9900
C54B H54D 0.9900
C55B H55C 0.9900
C55B H55D 0.9900
C56B C57B 1.5001(14)
C56B H56C 0.9900
C56B H56D 0.9900
C57B H57C 0.9900
C57B H57D 0.9900
C58B C59B 1.501(17)
C58B H58C 0.9900
C58B H58D 0.9900
C59B H59C 0.9900
C59B H59D 0.9900
N6C C42C 1.474(16)
N6C C54C 1.490(16)
N6C C48C 1.492(18)
N7C C53C 1.453(17)
N7C C47C 1.471(16)
N7C C59C 1.490(19)
O1C C43C 1.395(14)
O1C C44C 1.408(15)
O2C C45C 1.394(14)
O2C C46C 1.417(15)
O3C C50C 1.428(16)
O3C C49C 1.455(15)
O4C C51C 1.421(19)
O4C C52C 1.428(16)
O5C C55C 1.403(15)
O5C C56C 1.442(18)
O6C C58C 1.391(15)
O6C C57C 1.412(16)
C42C C43C 1.466(15)
C42C H42E 0.9900
C42C H42F 0.9900
C43C H43E 0.9900
C43C H43F 0.9900
C44C C45C 1.503(18)
C44C H44E 0.9900
C44C H44F 0.9900
C45C H45E 0.9900
C45C H45F 0.9900
C46C C47C 1.526(17)
C46C H46E 0.9900
C46C H46F 0.9900
C47C H47E 0.9900
C47C H47F 0.9900
C48C C49C 1.490(17)
C48C H48E 0.9900
C48C H48F 0.9900
C49C H49E 0.9900
C49C H49F 0.9900
C50C C51C 1.464(19)
C50C H50E 0.9900
C50C H50F 0.9900
C51C H51E 0.9900
C51C H51F 0.9900
C52C C53C 1.5000(14)
C52C H52E 0.9900
C52C H52F 0.9900
C53C H53E 0.9900
C53C H53F 0.9900
C54C C55C 1.477(19)
C54C H54E 0.9900
C54C H54F 0.9900
C55C H55E 0.9900
C55C H55F 0.9900
C56C C57C 1.509(18)
C56C H56E 0.9900
C56C H56F 0.9900
C57C H57E 0.9900
C57C H57F 0.9900
C58C C59C 1.458(18)
C58C H58E 0.9900
C58C H58F 0.9900
C59C H59E 0.9900
C59C H59F 0.9900
N6D C42D 1.46(2)
N6D C48D 1.47(2)
N6D C54D 1.49(2)
N7D C53D 1.47(2)
N7D C47D 1.49(2)
N7D C59D 1.50(2)
O1D C43D 1.389(19)
O1D C44D 1.39(2)
O2D C46D 1.40(2)
O2D C45D 1.405(19)
O3D C49D 1.42(2)
O3D C50D 1.44(2)
O4D C51D 1.40(2)
O4D C52D 1.44(2)
O5D C55D 1.42(2)
O5D C56D 1.41(2)
O6D C58D 1.38(2)
O6D C57D 1.42(2)
C42D C43D 1.47(2)
C42D H42G 0.9900
C42D H42H 0.9900
C43D H43G 0.9900
C43D H43H 0.9900
C44D C45D 1.50(2)
C44D H44G 0.9900
C44D H44H 0.9900
C45D H45G 0.9900
C45D H45H 0.9900
C46D C47D 1.55(2)
C46D H46G 0.9900
C46D H46H 0.9900
C47D H47G 0.9900
C47D H47H 0.9900
C48D C49D 1.46(2)
C48D H48G 0.9900
C48D H48H 0.9900
C49D H49G 0.9900
C49D H49H 0.9900
C50D C51D 1.47(2)
C50D H50G 0.9900
C50D H50H 0.9900
C51D H51G 0.9900
C51D H51H 0.9900
C52D C53D 1.51(2)
C52D H52G 0.9900
C52D H52H 0.9900
C53D H53G 0.9900
C53D H53H 0.9900
C54D C55D 1.50(2)
C54D H54G 0.9900
C54D H54H 0.9900
C55D H55G 0.9900
C55D H55H 0.9900
C56D C57D 1.53(2)
C56D H56G 0.9900
C56D H56H 0.9900
C57D H57G 0.9900
C57D H57H 0.9900
C58D C59D 1.48(2)
C58D H58G 0.9900
C58D H58H 0.9900
C59D H59G 0.9900
C59D H59H 0.9900

loop_
_geom_torsion_atom_site_label_1
_geom_torsion_atom_site_label_2
_geom_torsion_atom_site_label_3
_geom_torsion_atom_site_label_4
_geom_torsion
C6A N2A N3A C8A -4.3(8)
Fe1A N2A N3A C8A 174.5(5)
C6A N2A N3A C13A 168.4(6)
Fe1A N2A N3A C13A -12.7(10)
C24A N4A N5A C26A -0.2(7)
Fe1A N4A N5A C26A 167.6(5)
C24A N4A N5A C31A 168.0(6)
Fe1A N4A N5A C31A -24.3(9)
C5A N1A C1A C2A -2.6(9)
Fe1A N1A C1A C2A 179.4(5)
C5A N1A C1A C6A 178.0(6)
Fe1A N1A C1A C6A 0.0(8)
N1A C1A C2A C3A 2.2(11)
C6A C1A C2A C3A -178.4(7)
C1A C2A C3A C4A -0.4(11)
C2A C3A C4A C5A -0.8(10)
C3A C4A C5A N1A 0.4(10)
C3A C4A C5A C24A 179.1(6)
C1A N1A C5A C4A 1.3(9)
Fe1A N1A C5A C4A 179.3(5)
C1A N1A C5A C24A -177.6(5)
Fe1A N1A C5A C24A 0.4(7)
N3A N2A C6A C7A 4.3(8)
Fe1A N2A C6A C7A -174.9(5)
N3A N2A C6A C1A -177.3(6)
Fe1A N2A C6A C1A 3.5(7)
N1A C1A C6A N2A -2.4(9)
C2A C1A C6A N2A 178.2(6)
N1A C1A C6A C7A 175.4(8)
C2A C1A C6A C7A -4.0(13)
N2A C6A C7A C8A -2.5(8)
C1A C6A C7A C8A 179.5(8)
C6A C7A C8A N3A 0.0(8)
C6A C7A C8A C9A 173.7(8)
N2A N3A C8A C7A 2.7(8)
C13A N3A C8A C7A -169.7(7)
N2A N3A C8A C9A -171.4(7)
C13A N3A C8A C9A 16.3(12)
C7A C8A C9A C10A 6.7(13)
N3A C8A C9A C10A 179.2(8)
C7A C8A C9A C12A -111.7(10)
N3A C8A C9A C12A 60.9(11)
C7A C8A C9A C11A 126.7(9)
N3A C8A C9A C11A -60.8(11)
N2A N3A C13A C14A -81.6(8)
C8A N3A C13A C14A 89.9(9)
N3A C13A C14A C15A 58.1(10)
C13A C14A C15A B1A 64.3(11)
C23A C16A C17A C18A -69.0(10)
B1A C16A C17A C18A 54.7(10)
C16A C17A C18A C19A -40.1(11)
C17A C18A C19A C20A 39.5(12)
C18A C19A C20A C21A 70.5(12)
C18A C19A C20A B1A -52.9(11)
C19A C20A C21A C22A -67.9(10)
B1A C20A C21A C22A 53.1(9)
C20A C21A C22A C23A -40.4(9)
C17A C16A C23A C22A 68.6(10)
B1A C16A C23A C22A -52.4(10)
C21A C22A C23A C16A 40.5(10)
N5A N4A C24A C25A 0.0(7)
Fe1A N4A C24A C25A -170.6(4)
N5A N4A C24A C5A -178.7(5)
Fe1A N4A C24A C5A 10.8(7)
C4A C5A C24A N4A 173.8(6)
N1A C5A C24A N4A -7.4(8)
C4A C5A C24A C25A -4.5(12)
N1A C5A C24A C25A 174.3(7)
N4A C24A C25A C26A 0.2(8)
C5A C24A C25A C26A 178.5(7)
C24A C25A C26A N5A -0.3(7)
C24A C25A C26A C27A 171.9(7)
N4A N5A C26A C25A 0.3(7)
C31A N5A C26A C25A -164.5(7)
N4A N5A C26A C27A -172.6(6)
C31A N5A C26A C27A 22.6(11)
C25A C26A C27A C29A 127.5(8)
N5A C26A C27A C29A -61.3(9)
C25A C26A C27A C28A 5.9(11)
N5A C26A C27A C28A 177.1(7)
C25A C26A C27A C30A -111.3(8)
N5A C26A C27A C30A 59.9(8)
N4A N5A C31A C32A -80.7(8)
C26A N5A C31A C32A 83.5(10)
N5A C31A C32A C33A 63.5(10)
C31A C32A C33A B2A 58.7(10)
C41A C34A C35A C36A 71.5(9)
B2A C34A C35A C36A -51.3(9)
C34A C35A C36A C37A 38.0(10)
C35A C36A C37A C38A -38.3(10)
C36A C37A C38A C39A -71.8(9)
C36A C37A C38A B2A 55.9(9)
C37A C38A C39A C40A 71.8(9)
B2A C38A C39A C40A -53.6(10)
C38A C39A C40A C41A 41.5(10)
C35A C34A C41A C40A -67.8(9)
B2A C34A C41A C40A 54.5(10)
C39A C40A C41A C34A -44.3(11)
C14A C15A B1A C16A 37.4(11)
C14A C15A B1A C20A 163.8(8)
C23A C16A B1A C15A -170.6(7)
C17A C16A B1A C15A 63.9(10)
C23A C16A B1A C20A 58.1(9)
C17A C16A B1A C20A -67.4(9)
C21A C20A B1A C15A 168.6(7)
C19A C20A B1A C15A -66.5(9)
C21A C20A B1A C16A -59.4(10)
C19A C20A B1A C16A 65.5(8)
C39A C38A B2A C33A -61.2(8)
C37A C38A B2A C33A 171.4(6)
C39A C38A B2A C34A 61.5(9)
C37A C38A B2A C34A -66.0(8)
C32A C33A B2A C38A 167.8(6)
C32A C33A B2A C34A 49.5(9)
C35A C34A B2A C38A 63.7(8)
C41A C34A B2A C38A -61.6(10)
C35A C34A B2A C33A -173.3(6)
C41A C34A B2A C33A 61.5(9)
C48A N6A C42A C43A 70.7(10)
C54A N6A C42A C43A -168.4(7)
K1A N6A C42A C43A -48.7(9)
C44A O1A C43A C42A -175.6(9)
K1A O1A C43A C42A -43.0(11)
N6A C42A C43A O1A 63.9(11)
C43A O1A C44A C45A -175.8(9)
K1A O1A C44A C45A 48.8(11)
C46A O2A C45A C44A -175.4(8)
K1A O2A C45A C44A 39.6(10)
O1A C44A C45A O2A -59.5(12)
C45A O2A C46A C47A 174.6(8)
K1A O2A C46A C47A -41.0(10)
O2A C46A C47A N7A 58.2(10)
C53A N7A C47A C46A -167.9(8)
C59A N7A C47A C46A 73.3(9)
K1A N7A C47A C46A -45.8(8)
C42A N6A C48A C49A -167.9(8)
C54A N6A C48A C49A 72.6(11)
K1A N6A C48A C49A -49.1(10)
C50A O3A C49A C48A -179.7(8)
K1A O3A C49A C48A -35.8(11)
N6A C48A C49A O3A 57.8(11)
C49A O3A C50A C51A -167.6(8)
K1A O3A C50A C51A 45.7(10)
C52A O4A C51A C50A -174.2(10)
K1A O4A C51A C50A 52.7(12)
O3A C50A C51A O4A -65.5(12)
C51A O4A C52A C53A -177.2(10)
K1A O4A C52A C53A -45.2(10)
C59A N7A C53A C52A -165.5(8)
C47A N7A C53A C52A 75.3(9)
K1A N7A C53A C52A -46.5(9)
O4A C52A C53A N7A 62.6(11)
C42A N6A C54A C55A 72.6(10)
C48A N6A C54A C55A -165.6(9)
K1A N6A C54A C55A -45.0(11)
C56A O5A C55A C54A -177.5(10)
K1A O5A C55A C54A -42.7(11)
N6A C54A C55A O5A 58.6(13)
C55A O5A C56A C57A -175.2(10)
K1A O5A C56A C57A 46.2(12)
C58A O6A C57A C56A -176.9(9)
K1A O6A C57A C56A 46.9(12)
O5A C56A C57A O6A -62.6(14)
C57A O6A C58A C59A -177.4(10)
K1A O6A C58A C59A -41.9(11)
O6A C58A C59A N7A 61.8(12)
C53A N7A C59A C58A 73.5(10)
C47A N7A C59A C58A -167.7(8)
K1A N7A C59A C58A -47.2(9)
C48E N6E C42E C43E 85(4)
C54E N6E C42E C43E -156(3)
K1A N6E C42E C43E -33(4)
C44E O1E C43E C42E -180(4)
K1A O1E C43E C42E -41(5)
N6E C42E C43E O1E 51(6)
C43E O1E C44E C45E 172(4)
K1A O1E C44E C45E 37(5)
C46E O2E C45E C44E -168(5)
K1A O2E C45E C44E 25(6)
O1E C44E C45E O2E -41(7)
C45E O2E C46E C47E 177(4)
K1A O2E C46E C47E -19(6)
C53E N7E C47E C46E -166(3)
C59E N7E C47E C46E 74(4)
K1A N7E C47E C46E -47(4)
O2E C46E C47E N7E 44(6)
C42E N6E C48E C49E -166(3)
C54E N6E C48E C49E 79(4)
K1A N6E C48E C49E -44(3)
C42E N6E C48E K1A -122(2)
C54E N6E C48E K1A 123(2)
C50E O3E C49E C48E -177(3)
K1A O3E C49E C48E -41(4)
C50E O3E C49E K1A -136(3)
N6E C48E C49E O3E 59(4)
K1A C48E C49E O3E 27(2)
N6E C48E C49E K1A 32(2)
C49E O3E C50E C51E -170(3)
K1A O3E C50E C51E 54(3)
C49E O3E C50E K1A 136(3)
C52E O4E C51E C50E -171(4)
K1A O4E C51E C50E 53(4)
O3E C50E C51E O4E -71(4)
K1A C50E C51E O4E -38(3)
C51E O4E C52E C53E -177(4)
K1A O4E C52E C53E -49(5)
C59E N7E C53E C52E -165(3)
C47E N7E C53E C52E 72(4)
K1A N7E C53E C52E -49(3)
O4E C52E C53E N7E 65(5)
C42E N6E C54E C55E 85(4)
C48E N6E C54E C55E -161(3)
K1A N6E C54E C55E -39(4)
C56E O5E C55E C54E 161(4)
K1A O5E C55E C54E -49(5)
N6E C54E C55E O5E 61(5)
C55E O5E C56E C57E 173(5)
K1A O5E C56E C57E 26(6)
C58E O6E C57E C56E -168(4)
K1A O6E C57E C56E 65(5)
O5E C56E C57E O6E -65(6)
C57E O6E C58E C59E -154(5)
K1A O6E C58E C59E -35(5)
O6E C58E C59E N7E 61(5)
C53E N7E C59E C58E 70(4)
C47E N7E C59E C58E -173(3)
K1A N7E C59E C58E -48(4)
C6B N2B N3B C8B -0.4(6)
Fe1B N2B N3B C8B -164.8(4)
C6B N2B N3B C13B -170.0(5)
Fe1B N2B N3B C13B 25.6(8)
C24B N4B N5B C26B 3.3(7)
Fe1B N4B N5B C26B -175.0(5)
C24B N4B N5B C31B -164.8(6)
Fe1B N4B N5B C31B 17.0(9)
C5B N1B C1B C2B 0.5(9)
Fe1B N1B C1B C2B -179.1(5)
C5B N1B C1B C6B -179.6(5)
Fe1B N1B C1B C6B 0.9(7)
N1B C1B C2B C3B -0.1(9)
C6B C1B C2B C3B -180.0(6)
C1B C2B C3B C4B -1.3(10)
C2B C3B C4B C5B 2.2(10)
C1B N1B C5B C4B 0.5(9)
Fe1B N1B C5B C4B -179.9(5)
C1B N1B C5B C24B -176.3(5)
Fe1B N1B C5B C24B 3.2(7)
C3B C4B C5B N1B -1.9(10)
C3B C4B C5B C24B 174.6(6)
N3B N2B C6B C7B 2.0(7)
Fe1B N2B C6B C7B 170.1(4)
N3B N2B C6B C1B -179.7(5)
Fe1B N2B C6B C1B -11.5(6)
C2B C1B C6B N2B -172.9(5)
N1B C1B C6B N2B 7.1(7)
C2B C1B C6B C7B 4.8(11)
N1B C1B C6B C7B -175.1(7)
N2B C6B C7B C8B -2.8(7)
C1B C6B C7B C8B 179.3(7)
N2B N3B C8B C7B -1.3(7)
C13B N3B C8B C7B 165.9(6)
N2B N3B C8B C9B 173.3(6)
C13B N3B C8B C9B -19.5(10)
C6B C7B C8B N3B 2.5(7)
C6B C7B C8B C9B -171.7(6)
N3B C8B C9B C11B -61.0(8)
C7B C8B C9B C11B 112.2(8)
N3B C8B C9B C10B -178.3(6)
C7B C8B C9B C10B -5.1(10)
N3B C8B C9B C12B 61.1(9)
C7B C8B C9B C12B -125.7(7)
N2B N3B C13B C14B 80.0(7)
C8B N3B C13B C14B -86.7(8)
N3B C13B C14B C15B -62.3(9)
C13B C14B C15B B1B -60.9(8)
C23B C16B C17B C18B 68.9(8)
B1B C16B C17B C18B -55.2(9)
C16B C17B C18B C19B 42.8(10)
C17B C18B C19B C20B -41.2(10)
C18B C19B C20B C21B -70.0(8)
C18B C19B C20B B1B 52.6(9)
C19B C20B C21B C22B 68.9(8)
B1B C20B C21B C22B -54.6(8)
C20B C21B C22B C23B 39.6(8)
C17B C16B C23B C22B -70.7(8)
B1B C16B C23B C22B 51.7(8)
C21B C22B C23B C16B -37.8(9)
N5B N4B C24B C25B -3.3(7)
Fe1B N4B C24B C25B 175.4(4)
N5B N4B C24B C5B 178.5(5)
Fe1B N4B C24B C5B -2.8(7)
N1B C5B C24B N4B 0.0(8)
C4B C5B C24B N4B -176.9(6)
N1B C5B C24B C25B -177.6(7)
C4B C5B C24B C25B 5.5(12)
N4B C24B C25B C26B 2.1(7)
C5B C24B C25B C26B 179.8(7)
N4B N5B C26B C25B -1.9(8)
C31B N5B C26B C25B 163.4(7)
N4B N5B C26B C27B 172.1(6)
C31B N5B C26B C27B -22.5(12)
C24B C25B C26B N5B -0.1(8)
C24B C25B C26B C27B -173.9(7)
N5B C26B C27B C29B -58.9(10)
C25B C26B C27B C29B 113.9(9)
N5B C26B C27B C28B 62.1(11)
C25B C26B C27B C28B -125.1(9)
N5B C26B C27B C30B 179.4(7)
C25B C26B C27B C30B -7.8(11)
N4B N5B C31B C32B 83.3(8)
C26B N5B C31B C32B -81.5(10)
N5B C31B C32B C33B -61.8(9)
C31B C32B C33B B2B -66.6(10)
C41B C34B C35B C36B -71.6(10)
B2B C34B C35B C36B 52.4(10)
C34B C35B C36B C37B -40.0(11)
C35B C36B C37B C38B 40.3(11)
C36B C37B C38B C39B 69.1(10)
C36B C37B C38B B2B -53.0(10)
C37B C38B C39B C40B -70.2(9)
B2B C38B C39B C40B 51.1(8)
C38B C39B C40B C41B -37.6(9)
C35B C34B C41B C40B 70.1(9)
B2B C34B C41B C40B -54.6(8)
C39B C40B C41B C34B 39.6(9)
C14B C15B B1B C16B -48.8(8)
C14B C15B B1B C20B -168.6(6)
C23B C16B B1B C15B 173.0(5)
C17B C16B B1B C15B -61.4(7)
C23B C16B B1B C20B -62.8(7)
C17B C16B B1B C20B 62.8(8)
C19B C20B B1B C15B 64.0(8)
C21B C20B B1B C15B -170.5(6)
C19B C20B B1B C16B -62.5(8)
C21B C20B B1B C16B 63.0(7)
C35B C34B B2B C38B -63.4(8)
C41B C34B B2B C38B 63.3(8)
C35B C34B B2B C33B 64.0(9)
C41B C34B B2B C33B -169.3(7)
C39B C38B B2B C34B -61.9(8)
C37B C38B B2B C34B 61.9(8)
C39B C38B B2B C33B 171.2(6)
C37B C38B B2B C33B -65.0(8)
C32B C33B B2B C34B -159.4(7)
C32B C33B B2B C38B -37.1(9)
C48B N6B C42B C43B 67(3)
C54B N6B C42B C43B -169(2)
K1B N6B C42B C43B -54(3)
C44B O1B C43B C42B -179(4)
K1B O1B C43B C42B -35(4)
N6B C42B C43B O1B 63(4)
C43B O1B C44B C45B -174(3)
K1B O1B C44B C45B 42(4)
C46B O2B C45B C44B -175(4)
K1B O2B C45B C44B 48(5)
O1B C44B C45B O2B -60(5)
C45B O2B C46B C47B 176(4)
K1B O2B C46B C47B -49(4)
C53B N7B C47B C46B -173(2)
C59B N7B C47B C46B 65(3)
K1B N7B C47B C46B -49(3)
O2B C46B C47B N7B 67(4)
C54B N6B C48B C49B 69(4)
C42B N6B C48B C49B -169(2)
K1B N6B C48B C49B -51(3)
C50B O3B C49B C48B 175(3)
K1B O3B C49B C48B -36(4)
N6B C48B C49B O3B 58(4)
C49B O3B C50B C51B -167(3)
K1B O3B C50B C51B 43(4)
C52B O4B C51B C50B -170(3)
K1B O4B C51B C50B 54(3)
O3B C50B C51B O4B -63(4)
C51B O4B C52B C53B -174(3)
K1B O4B C52B C53B -39(3)
C59B N7B C53B C52B -167(2)
C47B N7B C53B C52B 68(3)
K1B N7B C53B C52B -55(3)
O4B C52B C53B N7B 63(4)
C48B N6B C54B C55B -167(3)
C42B N6B C54B C55B 69(4)
K1B N6B C54B C55B -45(3)
C56B O5B C55B C54B -177(3)
K1B O5B C55B C54B -46(5)
N6B C54B C55B O5B 62(5)
C55B O5B C56B C57B 179(3)
K1B O5B C56B C57B 44(3)
C55B O5B C56B K1B 136(3)
C58B O6B C57B C56B 169(3)
K1B O6B C57B C56B 27(3)
O5B C56B C57B O6B -48(3)
K1B C56B C57B O6B -18(2)
C57B O6B C58B C59B 168(3)
K1B O6B C58B C59B -50(4)
C53B N7B C59B C58B 67(3)
C47B N7B C59B C58B -170(2)
K1B N7B C59B C58B -51(3)
O6B C58B C59B N7B 71(4)
C54C N6C C42C C43C -163.8(13)
C48C N6C C42C C43C 73.3(16)
K1B N6C C42C C43C -47.7(15)
C44C O1C C43C C42C -173.6(17)
K1B O1C C43C C42C -40.1(17)
N6C C42C C43C O1C 60.9(18)
C43C O1C C44C C45C -174.3(16)
K1B O1C C44C C45C 52(2)
C46C O2C C45C C44C -178.2(18)
K1B O2C C45C C44C 41(2)
O1C C44C C45C O2C -63(3)
C45C O2C C46C C47C 176.5(18)
K1B O2C C46C C47C -48(2)
C53C N7C C47C C46C -166.4(13)
C59C N7C C47C C46C 75.0(17)
K1B N7C C47C C46C -42.9(17)
O2C C46C C47C N7C 59(2)
C42C N6C C48C C49C -163.8(12)
C54C N6C C48C C49C 75.1(17)
K1B N6C C48C C49C -44.0(15)
C50C O3C C49C C48C -179.4(16)
K1B O3C C49C C48C -46.5(16)
N6C C48C C49C O3C 62.4(19)
C49C O3C C50C C51C -178.7(16)
K1B O3C C50C C51C 49(2)
C52C O4C C51C C50C -169.8(14)
K1B O4C C51C C50C 41.1(16)
O3C C50C C51C O4C -59(2)
C51C O4C C52C C53C 178.6(13)
K1B O4C C52C C53C -35.5(17)
C47C N7C C53C C52C 74.4(16)
C59C N7C C53C C52C -167.1(13)
K1B N7C C53C C52C -49.9(15)
O4C C52C C53C N7C 56.3(18)
C42C N6C C54C C55C 68.7(18)
C48C N6C C54C C55C -169.3(14)
K1B N6C C54C C55C -48.3(18)
C56C O5C C55C C54C -177.7(14)
K1B O5C C55C C54C -36(2)
N6C C54C C55C O5C 59(2)
C55C O5C C56C C57C -169.6(15)
K1B O5C C56C C57C 48.2(17)
C58C O6C C57C C56C -176.3(17)
K1B O6C C57C C56C 44.4(19)
O5C C56C C57C O6C -61(2)
C57C O6C C58C C59C 179.1(17)
K1B O6C C58C C59C -43(2)
O6C C58C C59C N7C 62(2)
C53C N7C C59C C58C 74.3(18)
C47C N7C C59C C58C -167.0(14)
K1B N7C C59C C58C -45.5(16)
C48D N6D C42D C43D 74(3)
C54D N6D C42D C43D -167(2)
K1B N6D C42D C43D -48(3)
C44D O1D C43D C42D -165(4)
K1B O1D C43D C42D -36(4)
N6D C42D C43D O1D 58(4)
C43D O1D C44D C45D -173(4)
K1B O1D C44D C45D 52(5)
C46D O2D C45D C44D 171(4)
K1B O2D C45D C44D 23(5)
O1D C44D C45D O2D -53(6)
C45D O2D C46D C47D 158(3)
K1B O2D C46D C47D -52(3)
C53D N7D C47D C46D -170(2)
C59D N7D C47D C46D 72(3)
K1B N7D C47D C46D -48(3)
O2D C46D C47D N7D 68(3)
C42D N6D C48D C49D -163(2)
C54D N6D C48D C49D 74(3)
K1B N6D C48D C49D -40(3)
C50D O3D C49D C48D 171(3)
K1B O3D C49D C48D -52(3)
N6D C48D C49D O3D 63(4)
C49D O3D C50D C51D 177(3)
K1B O3D C50D C51D 38(3)
C52D O4D C51D C50D -170(3)
K1B O4D C51D C50D 58(3)
O3D C50D C51D O4D -62(4)
C51D O4D C52D C53D -173(3)
K1B O4D C52D C53D -40(3)
C47D N7D C53D C52D 68(3)
C59D N7D C53D C52D -170(2)
K1B N7D C53D C52D -56(2)
C47D N7D C53D K1B 125(2)
C59D N7D C53D K1B -113.9(16)
O4D C52D C53D N7D 66(3)
O4D C52D C53D K1B 27(2)
C42D N6D C54D C55D 69(3)
C48D N6D C54D C55D -168(3)
K1B N6D C54D C55D -52(3)
C56D O5D C55D C54D -177(3)
K1B O5D C55D C54D -24(4)
N6D C54D C55D O5D 52(4)
C55D O5D C56D C57D -155(3)
K1B O5D C56D C57D 47(3)
C58D O6D C57D C56D -174(2)
K1B O6D C57D C56D 58(3)
C58D O6D C57D K1B 128(3)
O5D C56D C57D O6D -71(3)
O5D C56D C57D K1B -34(2)
C57D O6D C58D C59D -176(2)
K1B O6D C58D C59D -48(3)
C57D O6D C58D K1B -128(3)
O6D C58D C59D N7D 65(3)
K1B C58D C59D N7D 32.0(19)
O6D C58D C59D K1B 33(2)
C53D N7D C59D C58D 72(3)
C47D N7D C59D C58D -167(2)
K1B N7D C59D C58D -43(3)
C53D N7D C59D K1B 115.0(17)
C47D N7D C59D K1B -124.2(19)
